data_4103427
loop_
_publ_author_name
'Beatriz Ballesteros'
'Thomas B. Faust'
'Chin-Fa Lee'
'David A. Leigh'
'Christopher A. Muryn'
'Robin G. Pritchard'
'David Schultz'
'Simon J. Teat'
'Grigore A. Timco'
'Richard E. P. Winpenny'

_publ_section_title
;
 Synthesis, Structure, and Dynamic Properties of Hybrid Organic-Inorganic
 Rotaxanes
;
_journal_name_full 'Journal of the American Chemical Society'
_journal_page_first 15435
_journal_page_last 15444
_journal_paper_doi 10.1021/ja1074773
_journal_volume 132
_journal_year 2010
_chemical_compound_source 'synthesis as described'
_chemical_formula_moiety
;
4(C80 H144 Cr7.04 F8 O32), 4(C22 H46 N3 O2), 8.048(C3 H6 O), 2.904(O)
;
_chemical_formula_sum 'C107.25 H200.5 Cr7 F8 N3 O36.5 Zn'
_chemical_formula_weight 2697.58
_space_group_IT_number 14
_symmetry_cell_setting monoclinic
_symmetry_Int_Tables_number 14
_symmetry_space_group_name_Hall '-P 2yn'
_symmetry_space_group_name_H-M 'P 1 21/n 1'
_atom_sites_solution_hydrogens geom
_atom_sites_solution_primary direct
_atom_sites_solution_secondary difmap
_audit_conform_dict_location ftp://ftp.iucr.org/pub/cif_core.dic
_audit_conform_dict_name cif_core.dic
_audit_conform_dict_version 2.4
_audit_creation_date 2010-06-15T19:41:07-00:00
_audit_creation_method 'WinGX routine CIF_UPDATE'
_cell_angle_alpha 90
_cell_angle_beta 94.6440(10)
_cell_angle_gamma 90
_cell_formula_units_Z 4
_cell_length_a 16.5125(2)
_cell_length_b 31.3755(4)
_cell_length_c 28.3801(4)
_cell_measurement_reflns_used 21787
_cell_measurement_temperature 100(2)
_cell_measurement_theta_max 21
_cell_measurement_theta_min 2
_cell_measurement_wavelength 0.71073
_cell_volume 14655.1(3)
_computing_cell_refinement 'HKL Scalepack (Otwinowski & Minor 1997)'
_computing_data_collection 'Collect (Nonius BV, 1997-2000)'
_computing_data_reduction
;
HKL Denzo and Scalepack (Otwinowski & Minor 1997)
;
_computing_molecular_graphics
;
OLEX2: a complete structure solution, refinement and analysis program. 
Dolomanov et al., J. Appl. Cryst. (2009). 42, 339-341
;
_computing_publication_material
;
OLEX2: a complete structure solution, refinement and analysis program. 
Dolomanov et al., J. Appl. Cryst. (2009). 42, 339-341
;
_computing_structure_refinement 'SHELXL-97 (Sheldrick, 2008)'
_computing_structure_solution 'SHELXS-97 (Sheldrick, 2008)'
_diffrn_ambient_temperature 100(2)
_diffrn_detector 'CCD plate'
_diffrn_detector_area_resol_mean 9
_diffrn_measured_fraction_theta_full 0.991
_diffrn_measured_fraction_theta_max 0.991
_diffrn_measurement_device '95mm CCD camera on \k-goniostat'
_diffrn_measurement_device_type KappaCCD
_diffrn_measurement_method 'CCD rotation images, thick slices'
_diffrn_orient_matrix_type 'by Nonius Collect from scalepack cell'
_diffrn_orient_matrix_UB_11 -0.14999E-1
_diffrn_orient_matrix_UB_12 0.307424E-1
_diffrn_orient_matrix_UB_13 -0.39912E-2
_diffrn_orient_matrix_UB_21 0.556745E-1
_diffrn_orient_matrix_UB_22 0.84028E-2
_diffrn_orient_matrix_UB_23 0.132446E-1
_diffrn_orient_matrix_UB_31 0.191601E-1
_diffrn_orient_matrix_UB_32 -0.3506E-3
_diffrn_orient_matrix_UB_33 -0.325333E-1
_diffrn_radiation_monochromator graphite
_diffrn_radiation_probe x-ray
_diffrn_radiation_type MoK\a
_diffrn_radiation_wavelength 0.71073
_diffrn_reflns_av_R_equivalents 0.071
_diffrn_reflns_av_unetI/netI 0.0418
_diffrn_reflns_limit_h_max 16
_diffrn_reflns_limit_h_min 0
_diffrn_reflns_limit_k_max 31
_diffrn_reflns_limit_k_min 0
_diffrn_reflns_limit_l_max 28
_diffrn_reflns_limit_l_min -28
_diffrn_reflns_number 15600
_diffrn_reflns_reduction_process
;
 Scaled and merged with Sortav
 R.H. Blessing, (1987) Cryst. Rev. 1, 3-58
 R.H. Blessing, (1989) J. Appl. Cryst. 22, 396-397
;
_diffrn_reflns_theta_full 21
_diffrn_reflns_theta_max 21
_diffrn_reflns_theta_min 2.94
_diffrn_source 'Enraf Nonius FR590'
_exptl_absorpt_coefficient_mu 0.735
_exptl_absorpt_correction_T_max 0.7466
_exptl_absorpt_correction_T_min 0.615
_exptl_absorpt_correction_type multi-scan
_exptl_absorpt_process_details
;
 SADABS-2008/1 (Bruker,2008) was used for absorption correction.
 R(int) was 0.0626 before and 0.0395 after correction.
 The Ratio of minimum to maximum transmission is 0.823734261988.
 The \l/2 correction factor is Not present
;
_exptl_crystal_colour green
_exptl_crystal_density_diffrn 1.223
_exptl_crystal_density_method 'not measured'
_exptl_crystal_description prism
_exptl_crystal_F_000 5708
_exptl_crystal_size_max 0.4
_exptl_crystal_size_mid 0.22
_exptl_crystal_size_min 0.1
_refine_diff_density_max 0.828
_refine_diff_density_min -0.637
_refine_diff_density_rms 0.094
_refine_ls_extinction_method none
_refine_ls_goodness_of_fit_ref 1.096
_refine_ls_hydrogen_treatment constr
_refine_ls_matrix_type full
_refine_ls_number_parameters 1453
_refine_ls_number_reflns 15600
_refine_ls_number_restraints 2535
_refine_ls_restrained_S_all 1.081
_refine_ls_R_factor_all 0.1105
_refine_ls_R_factor_gt 0.0926
_refine_ls_shift/su_max 0.003
_refine_ls_shift/su_mean 0
_refine_ls_structure_factor_coef Fsqd
_refine_ls_weighting_details
;
calc w=1/[\s^2^(Fo^2^)+(0.0800P)^2^+106.7213P] where P=(Fo^2^+2Fc^2^)/3
;
_refine_ls_weighting_scheme calc
_refine_ls_wR_factor_gt 0.217
_refine_ls_wR_factor_ref 0.2306
_reflns_number_gt 12752
_reflns_number_total 15600
_reflns_threshold_expression >2\s(I)
_cod_data_source_file ja1074773_si_012.cif
_cod_data_source_block ROB
_cod_original_formula_sum 'C107.25 H200.50 Cr7 F8 N3 O36.50 Zn'
_cod_database_code 4103427

loop_
_space_group_symop_id
_space_group_symop_operation_xyz
1 'x, y, z'
2 '-x+1/2, y+1/2, -z+1/2'
3 '-x, -y, -z'
4 'x-1/2, -y-1/2, z-1/2'

loop_
_atom_site_label
_atom_site_type_symbol
_atom_site_fract_x
_atom_site_fract_y
_atom_site_fract_z
_atom_site_U_iso_or_equiv
_atom_site_adp_type
_atom_site_occupancy
_atom_site_symmetry_multiplicity
_atom_site_calc_flag
_atom_site_refinement_flags
_atom_site_disorder_assembly
_atom_site_disorder_group
C1 C 0.4437(4) 0.32496(19) 0.1029(2) 0.061(2) Uani 1 1 d DU . .
C2 C 0.4954(4) 0.2881(2) 0.0889(2) 0.089(3) Uani 1 1 d DU . .
C3 C 0.5662(5) 0.2831(3) 0.1253(3) 0.131(4) Uani 1 1 d DU . .
H3A H 0.6017 0.2602 0.1156 0.196 Uiso 1 1 calc R . .
H3B H 0.5463 0.276 0.1559 0.196 Uiso 1 1 calc R . .
H3C H 0.5969 0.3099 0.128 0.196 Uiso 1 1 calc R . .
C4 C 0.5281(7) 0.3004(3) 0.0421(3) 0.186(5) Uani 1 1 d DU . .
H4A H 0.5644 0.2779 0.0322 0.279 Uiso 1 1 calc R . .
H4B H 0.5583 0.3272 0.0459 0.279 Uiso 1 1 calc R . .
H4C H 0.4827 0.3039 0.0179 0.279 Uiso 1 1 calc R . .
C5 C 0.4487(6) 0.2469(2) 0.0852(4) 0.161(5) Uani 1 1 d DU . .
H5A H 0.4845 0.224 0.076 0.241 Uiso 1 1 calc R . .
H5B H 0.4028 0.2498 0.0612 0.241 Uiso 1 1 calc R . .
H5C H 0.4283 0.2402 0.1158 0.241 Uiso 1 1 calc R . .
C6 C 0.1036(4) 0.3897(2) 0.1010(2) 0.064(2) Uani 1 1 d DU . .
C7 C 0.0329(4) 0.4196(2) 0.0835(2) 0.087(3) Uani 1 1 d DU . .
C8 C 0.0640(6) 0.4557(3) 0.0557(4) 0.181(5) Uani 1 1 d DU . .
H8A H 0.0953 0.4444 0.0306 0.271 Uiso 1 1 calc R . .
H8B H 0.099 0.474 0.0766 0.271 Uiso 1 1 calc R . .
H8C H 0.0181 0.4724 0.0416 0.271 Uiso 1 1 calc R . .
C9 C -0.0270(6) 0.3945(3) 0.0496(4) 0.172(5) Uani 1 1 d DU . .
H9A H 0.0014 0.3838 0.023 0.258 Uiso 1 1 calc R . .
H9B H -0.0715 0.4133 0.0377 0.258 Uiso 1 1 calc R . .
H9C H -0.0491 0.3705 0.0665 0.258 Uiso 1 1 calc R . .
C10 C -0.0113(6) 0.4338(4) 0.1239(3) 0.186(6) Uani 1 1 d DU . .
H10A H -0.0574 0.4516 0.1124 0.28 Uiso 1 1 calc R . .
H10B H 0.0253 0.4502 0.1459 0.28 Uiso 1 1 calc R . .
H10C H -0.0312 0.4088 0.1403 0.28 Uiso 1 1 calc R . .
C11 C 0.3770(4) 0.4175(2) 0.03762(19) 0.061(2) Uani 1 1 d DU . .
C12 C 0.3948(4) 0.4275(2) -0.0130(2) 0.075(2) Uani 1 1 d DU . .
C13 C 0.3917(9) 0.4750(2) -0.0193(4) 0.200(7) Uani 1 1 d DU . .
H13A H 0.4025 0.4822 -0.0518 0.3 Uiso 1 1 calc R . .
H13B H 0.4328 0.4883 0.0028 0.3 Uiso 1 1 calc R . .
H13C H 0.3377 0.4854 -0.0129 0.3 Uiso 1 1 calc R . .
C14 C 0.4814(4) 0.4143(3) -0.0197(3) 0.141(4) Uani 1 1 d DU . .
H14A H 0.4938 0.4206 -0.0521 0.211 Uiso 1 1 calc R . .
H14B H 0.4875 0.3836 -0.0138 0.211 Uiso 1 1 calc R . .
H14C H 0.5188 0.43 0.0025 0.211 Uiso 1 1 calc R . .
C15 C 0.3370(6) 0.4051(4) -0.0472(3) 0.227(7) Uani 1 1 d DU . .
H15A H 0.3493 0.4122 -0.0795 0.34 Uiso 1 1 calc R . .
H15B H 0.2814 0.414 -0.0424 0.34 Uiso 1 1 calc R . .
H15C H 0.3421 0.3743 -0.0424 0.34 Uiso 1 1 calc R . .
C16 C 0.1752(4) 0.29495(19) 0.04554(19) 0.0540(19) Uani 1 1 d DU . .
C17 C 0.1620(4) 0.2702(2) -0.00038(19) 0.073(2) Uani 1 1 d DU . .
C18 C 0.2170(5) 0.2853(3) -0.0368(3) 0.132(4) Uani 1 1 d DU . .
H18A H 0.2072 0.2683 -0.0656 0.198 Uiso 1 1 calc R . .
H18B H 0.2738 0.2822 -0.0243 0.198 Uiso 1 1 calc R . .
H18C H 0.2057 0.3154 -0.0441 0.198 Uiso 1 1 calc R . .
C19 C 0.1917(8) 0.2248(2) 0.0110(3) 0.161(5) Uani 1 1 d DU . .
H19A H 0.1833 0.2071 -0.0174 0.241 Uiso 1 1 calc R . .
H19B H 0.1612 0.2129 0.0361 0.241 Uiso 1 1 calc R . .
H19C H 0.2497 0.2255 0.0215 0.241 Uiso 1 1 calc R . .
C20 C 0.0744(5) 0.2700(5) -0.0152(4) 0.271(8) Uani 1 1 d DU . .
H20A H 0.0647 0.2532 -0.0442 0.407 Uiso 1 1 calc R . .
H20B H 0.0557 0.2993 -0.021 0.407 Uiso 1 1 calc R . .
H20C H 0.0447 0.2573 0.0098 0.407 Uiso 1 1 calc R . .
C21 C 0.1520(3) 0.22557(17) 0.1985(2) 0.0529(19) Uani 1 1 d DU . .
C22 C 0.1685(3) 0.17790(18) 0.1943(2) 0.067(2) Uani 1 1 d DU . .
C23 C 0.0878(4) 0.1572(2) 0.1786(2) 0.071(2) Uani 1 1 d DU . .
H23A H 0.0951 0.1263 0.1762 0.106 Uiso 1 1 calc R . .
H23B H 0.0676 0.1686 0.1477 0.106 Uiso 1 1 calc R . .
H23C H 0.0484 0.1633 0.2018 0.106 Uiso 1 1 calc R . .
C24 C 0.1967(5) 0.1601(2) 0.2427(3) 0.106(3) Uani 1 1 d DU . .
H24A H 0.2046 0.1292 0.2404 0.159 Uiso 1 1 calc R . .
H24B H 0.1556 0.166 0.2649 0.159 Uiso 1 1 calc R . .
H24C H 0.2481 0.1736 0.2541 0.159 Uiso 1 1 calc R . .
C25 C 0.2302(4) 0.1699(3) 0.1590(3) 0.120(4) Uani 1 1 d DU . .
H25A H 0.2391 0.1391 0.1561 0.179 Uiso 1 1 calc R . .
H25B H 0.2816 0.1838 0.1697 0.179 Uiso 1 1 calc R . .
H25C H 0.2101 0.1815 0.1282 0.179 Uiso 1 1 calc R . .
C26 C -0.0375(3) 0.2766(2) 0.1646(2) 0.0512(18) Uani 1 1 d DU . .
C27 C -0.1209(3) 0.26276(19) 0.1415(2) 0.067(2) Uani 1 1 d DU . .
C28 C -0.1845(4) 0.2658(3) 0.1768(3) 0.103(3) Uani 1 1 d DU . .
H28A H -0.2367 0.2557 0.1621 0.154 Uiso 1 1 calc R . .
H28B H -0.1898 0.2956 0.1867 0.154 Uiso 1 1 calc R . .
H28C H -0.1682 0.2482 0.2044 0.154 Uiso 1 1 calc R . .
C29 C -0.1126(5) 0.2165(2) 0.1271(4) 0.147(4) Uani 1 1 d DU . .
H29A H -0.1649 0.2061 0.1129 0.221 Uiso 1 1 calc R . .
H29B H -0.0957 0.1993 0.155 0.221 Uiso 1 1 calc R . .
H29C H -0.0717 0.2142 0.1041 0.221 Uiso 1 1 calc R . .
C30 C -0.1452(5) 0.2915(3) 0.1006(3) 0.108(3) Uani 1 1 d DU . .
H30A H -0.1979 0.2823 0.0856 0.162 Uiso 1 1 calc R . .
H30B H -0.1042 0.2901 0.0775 0.162 Uiso 1 1 calc R . .
H30C H -0.1495 0.3209 0.1119 0.162 Uiso 1 1 calc R . .
C31 C 0.0099(3) 0.25714(19) 0.3425(2) 0.0520(18) Uani 1 1 d DU . .
C32 C -0.0483(3) 0.22625(18) 0.36404(19) 0.058(2) Uani 1 1 d DU . .
C33 C -0.0531(7) 0.2359(4) 0.4155(3) 0.185(5) Uani 1 1 d DU . .
H33A H -0.0909 0.216 0.4288 0.278 Uiso 1 1 calc R . .
H33B H -0.0724 0.2652 0.4191 0.278 Uiso 1 1 calc R . .
H33C H 0.0009 0.2328 0.4322 0.278 Uiso 1 1 calc R . .
C34 C -0.1333(4) 0.2323(4) 0.3405(4) 0.177(5) Uani 1 1 d DU . .
H34A H -0.1706 0.2124 0.3543 0.265 Uiso 1 1 calc R . .
H34B H -0.133 0.2267 0.3065 0.265 Uiso 1 1 calc R . .
H34C H -0.1512 0.2616 0.3455 0.265 Uiso 1 1 calc R . .
C35 C -0.0186(7) 0.1826(2) 0.3559(5) 0.197(5) Uani 1 1 d DU . .
H35A H -0.0549 0.1619 0.3692 0.295 Uiso 1 1 calc R . .
H35B H 0.0364 0.1794 0.3713 0.295 Uiso 1 1 calc R . .
H35C H -0.0175 0.1777 0.3219 0.295 Uiso 1 1 calc R . .
C36 C 0.0146(3) 0.36781(17) 0.30453(19) 0.0427(16) Uani 1 1 d DU . .
C37 C -0.0471(3) 0.40366(18) 0.30347(19) 0.057(2) Uani 1 1 d DU . .
C38 C -0.0432(5) 0.4284(2) 0.2579(2) 0.095(3) Uani 1 1 d DU . .
H38A H -0.083 0.4516 0.2568 0.142 Uiso 1 1 calc R . .
H38B H -0.0555 0.4093 0.2309 0.142 Uiso 1 1 calc R . .
H38C H 0.0114 0.4403 0.2565 0.142 Uiso 1 1 calc R . .
C39 C -0.1297(3) 0.3823(2) 0.3033(3) 0.077(2) Uani 1 1 d DU . .
H39A H -0.1722 0.4042 0.3023 0.115 Uiso 1 1 calc R . .
H39B H -0.1319 0.3651 0.332 0.115 Uiso 1 1 calc R . .
H39C H -0.1383 0.3639 0.2754 0.115 Uiso 1 1 calc R . .
C40 C -0.0323(4) 0.4330(2) 0.3453(2) 0.086(3) Uani 1 1 d DU . .
H40A H -0.0731 0.4557 0.3434 0.129 Uiso 1 1 calc R . .
H40B H 0.0221 0.4455 0.3453 0.129 Uiso 1 1 calc R . .
H40C H -0.0363 0.4167 0.3746 0.129 Uiso 1 1 calc R . .
C41 C 0.1809(4) 0.3461(2) 0.46089(17) 0.0529(18) Uani 1 1 d DU . .
C42 C 0.1523(3) 0.3504(2) 0.51024(19) 0.068(2) Uani 1 1 d DU . .
C43 C 0.1942(5) 0.3877(3) 0.5354(3) 0.130(4) Uani 1 1 d DU . .
H43A H 0.1754 0.3903 0.5672 0.195 Uiso 1 1 calc R . .
H43B H 0.1814 0.4139 0.5175 0.195 Uiso 1 1 calc R . .
H43C H 0.2531 0.3831 0.5379 0.195 Uiso 1 1 calc R . .
C44 C 0.0610(4) 0.3523(4) 0.5100(3) 0.124(4) Uani 1 1 d DU . .
H44A H 0.0457 0.3554 0.5424 0.186 Uiso 1 1 calc R . .
H44B H 0.0374 0.326 0.4962 0.186 Uiso 1 1 calc R . .
H44C H 0.0407 0.3768 0.4911 0.186 Uiso 1 1 calc R . .
C45 C 0.1806(7) 0.3102(3) 0.5369(3) 0.141(4) Uani 1 1 d DU . .
H45A H 0.1641 0.3116 0.5693 0.211 Uiso 1 1 calc R . .
H45B H 0.2399 0.3081 0.5378 0.211 Uiso 1 1 calc R . .
H45C H 0.1559 0.2852 0.5209 0.211 Uiso 1 1 calc R . .
C46 C 0.2878(4) 0.26811(17) 0.3958(2) 0.0513(18) Uani 1 1 d DU . .
C47 C 0.3158(3) 0.22257(18) 0.4071(2) 0.063(2) Uani 1 1 d DU . .
C48 C 0.4008(4) 0.2151(3) 0.3917(4) 0.150(4) Uani 1 1 d DU . .
H48A H 0.417 0.1855 0.3985 0.225 Uiso 1 1 calc R . .
H48B H 0.4391 0.2344 0.409 0.225 Uiso 1 1 calc R . .
H48C H 0.4011 0.2204 0.3577 0.225 Uiso 1 1 calc R . .
C49 C 0.2583(5) 0.1909(2) 0.3826(3) 0.117(4) Uani 1 1 d DU . .
H49A H 0.2768 0.1619 0.3906 0.176 Uiso 1 1 calc R . .
H49B H 0.257 0.1951 0.3483 0.176 Uiso 1 1 calc R . .
H49C H 0.2037 0.1951 0.393 0.176 Uiso 1 1 calc R . .
C50 C 0.3195(8) 0.2180(3) 0.4597(2) 0.163(6) Uani 1 1 d DU . .
H50A H 0.335 0.1888 0.4686 0.245 Uiso 1 1 calc R . .
H50B H 0.2661 0.2245 0.4707 0.245 Uiso 1 1 calc R . .
H50C H 0.3599 0.2379 0.4744 0.245 Uiso 1 1 calc R . .
C51 C 0.3207(3) 0.45429(17) 0.39485(19) 0.0478(17) Uani 1 1 d DU . .
C52 C 0.2687(3) 0.49263(18) 0.40655(19) 0.059(2) Uani 1 1 d DU . .
C53 C 0.2831(4) 0.5000(2) 0.45971(19) 0.070(2) Uani 1 1 d DU . .
H53A H 0.2512 0.5246 0.4687 0.105 Uiso 1 1 calc R . .
H53B H 0.3409 0.5055 0.468 0.105 Uiso 1 1 calc R . .
H53C H 0.2663 0.4747 0.4766 0.105 Uiso 1 1 calc R . .
C54 C 0.2944(4) 0.53162(19) 0.3796(2) 0.072(2) Uani 1 1 d DU . .
H54A H 0.2611 0.5561 0.3872 0.108 Uiso 1 1 calc R . .
H54B H 0.287 0.526 0.3455 0.108 Uiso 1 1 calc R . .
H54C H 0.3518 0.5379 0.3885 0.108 Uiso 1 1 calc R . .
C55 C 0.1802(3) 0.4819(2) 0.3935(3) 0.079(3) Uani 1 1 d DU . .
H55A H 0.1462 0.5063 0.4006 0.119 Uiso 1 1 calc R . .
H55B H 0.1648 0.4571 0.4118 0.119 Uiso 1 1 calc R . .
H55C H 0.1725 0.4753 0.3596 0.119 Uiso 1 1 calc R . .
C56 C 0.4688(3) 0.3886(2) 0.45975(18) 0.0449(17) Uani 1 1 d DU . .
C57 C 0.5121(3) 0.39396(17) 0.50861(17) 0.0466(17) Uani 1 1 d DU . .
C58 C 0.6026(3) 0.3912(2) 0.5043(2) 0.062(2) Uani 1 1 d DU . .
H58A H 0.6317 0.3958 0.5354 0.093 Uiso 1 1 calc R . .
H58B H 0.6187 0.4131 0.4823 0.093 Uiso 1 1 calc R . .
H58C H 0.6161 0.363 0.4924 0.093 Uiso 1 1 calc R . .
C59 C 0.4926(4) 0.43910(19) 0.5252(2) 0.072(2) Uani 1 1 d DU . .
H59A H 0.5205 0.4442 0.5565 0.108 Uiso 1 1 calc R . .
H59B H 0.4338 0.442 0.527 0.108 Uiso 1 1 calc R . .
H59C H 0.511 0.46 0.5027 0.108 Uiso 1 1 calc R . .
C60 C 0.4844(5) 0.3613(2) 0.5423(2) 0.091(3) Uani 1 1 d DU . .
H60A H 0.5125 0.3659 0.5737 0.136 Uiso 1 1 calc R . .
H60B H 0.497 0.3327 0.531 0.136 Uiso 1 1 calc R . .
H60C H 0.4256 0.364 0.5443 0.136 Uiso 1 1 calc R . .
C61 C 0.6030(3) 0.47153(19) 0.3361(2) 0.0555(19) Uani 1 1 d DU . .
C62 C 0.6681(4) 0.5026(2) 0.3562(2) 0.084(3) Uani 1 1 d DU . .
C63 C 0.6297(5) 0.5463(2) 0.3619(4) 0.142(4) Uani 1 1 d DU . .
H63A H 0.5868 0.5442 0.3837 0.213 Uiso 1 1 calc R . .
H63B H 0.6063 0.5564 0.331 0.213 Uiso 1 1 calc R . .
H63C H 0.6713 0.5665 0.3745 0.213 Uiso 1 1 calc R . .
C64 C 0.7344(4) 0.5067(3) 0.3226(3) 0.109(3) Uani 1 1 d DU . .
H64A H 0.7111 0.5176 0.2921 0.163 Uiso 1 1 calc R . .
H64B H 0.7588 0.4786 0.3181 0.163 Uiso 1 1 calc R . .
H64C H 0.7762 0.5264 0.3359 0.163 Uiso 1 1 calc R . .
C65 C 0.6979(6) 0.4873(4) 0.4044(3) 0.221(6) Uani 1 1 d DU . .
H65A H 0.6525 0.4863 0.4246 0.332 Uiso 1 1 calc R . .
H65B H 0.7396 0.5069 0.4183 0.332 Uiso 1 1 calc R . .
H65C H 0.7212 0.4587 0.4021 0.332 Uiso 1 1 calc R . .
C66 C 0.5827(3) 0.35859(17) 0.3205(2) 0.0495(18) Uani 1 1 d DU . .
C67 C 0.6328(3) 0.31835(18) 0.33379(19) 0.059(2) Uani 1 1 d DU . .
C68 C 0.6970(4) 0.3290(2) 0.3731(2) 0.072(2) Uani 1 1 d DU . .
H68A H 0.6707 0.339 0.4008 0.108 Uiso 1 1 calc R . .
H68B H 0.7325 0.3515 0.3625 0.108 Uiso 1 1 calc R . .
H68C H 0.7292 0.3035 0.3815 0.108 Uiso 1 1 calc R . .
C69 C 0.6716(4) 0.3011(2) 0.2910(2) 0.081(3) Uani 1 1 d DU . .
H69A H 0.7029 0.2754 0.3 0.121 Uiso 1 1 calc R . .
H69B H 0.7078 0.3227 0.2793 0.121 Uiso 1 1 calc R . .
H69C H 0.6291 0.294 0.2661 0.121 Uiso 1 1 calc R . .
C70 C 0.5739(4) 0.2859(2) 0.3517(3) 0.089(3) Uani 1 1 d DU . .
H70A H 0.55 0.2973 0.3796 0.134 Uiso 1 1 calc R . .
H70B H 0.6031 0.2594 0.3603 0.134 Uiso 1 1 calc R . .
H70C H 0.5306 0.28 0.3269 0.134 Uiso 1 1 calc R . .
C71 C 0.4611(3) 0.49615(16) 0.1909(2) 0.0440(16) Uani 1 1 d DU . .
C72 C 0.4663(3) 0.54436(18) 0.1878(2) 0.060(2) Uani 1 1 d DU . .
C73 C 0.4081(4) 0.5614(2) 0.1480(3) 0.089(3) Uani 1 1 d DU . .
H73A H 0.4142 0.5924 0.1458 0.134 Uiso 1 1 calc R . .
H73B H 0.3522 0.5545 0.1545 0.134 Uiso 1 1 calc R . .
H73C H 0.4203 0.5482 0.1181 0.134 Uiso 1 1 calc R . .
C74 C 0.5532(4) 0.5549(2) 0.1760(3) 0.082(3) Uani 1 1 d DU . .
H74A H 0.5588 0.5858 0.1724 0.123 Uiso 1 1 calc R . .
H74B H 0.5644 0.5408 0.1464 0.123 Uiso 1 1 calc R . .
H74C H 0.5918 0.5449 0.2016 0.123 Uiso 1 1 calc R . .
C75 C 0.4503(6) 0.5646(2) 0.2342(2) 0.102(3) Uani 1 1 d DU . .
H75A H 0.4541 0.5957 0.2314 0.153 Uiso 1 1 calc R . .
H75B H 0.4907 0.5546 0.2589 0.153 Uiso 1 1 calc R . .
H75C H 0.3958 0.5568 0.2424 0.153 Uiso 1 1 calc R . .
C76 C 0.6255(3) 0.42703(19) 0.1661(2) 0.0504(18) Uani 1 1 d DU . .
C77 C 0.7094(3) 0.42812(19) 0.1479(2) 0.066(2) Uani 1 1 d DU . .
C78 C 0.7043(5) 0.4230(5) 0.0961(2) 0.226(8) Uani 1 1 d DU . .
H78A H 0.759 0.4248 0.0851 0.339 Uiso 1 1 calc R . .
H78B H 0.6703 0.4457 0.0813 0.339 Uiso 1 1 calc R . .
H78C H 0.6804 0.3952 0.0876 0.339 Uiso 1 1 calc R . .
C79 C 0.7605(5) 0.3926(3) 0.1709(3) 0.132(4) Uani 1 1 d DU . .
H79A H 0.8157 0.3943 0.1608 0.198 Uiso 1 1 calc R . .
H79B H 0.7364 0.365 0.1615 0.198 Uiso 1 1 calc R . .
H79C H 0.7624 0.3955 0.2054 0.198 Uiso 1 1 calc R . .
C80 C 0.7477(6) 0.4697(3) 0.1638(5) 0.230(7) Uani 1 1 d DU . .
H80A H 0.8028 0.4713 0.1535 0.344 Uiso 1 1 calc R . .
H80B H 0.7502 0.4715 0.1984 0.344 Uiso 1 1 calc R . .
H80C H 0.7152 0.4934 0.1501 0.344 Uiso 1 1 calc R . .
C81 C 0.0122(4) 0.6009(3) 0.1653(3) 0.109(3) Uani 1 1 d DU A 1
C82 C -0.0623(4) 0.5996(2) 0.1303(2) 0.109(3) Uani 1 1 d DU A 1
C83 C -0.1138(5) 0.5625(3) 0.1440(4) 0.151(5) Uani 1 1 d DU A 1
H83A H -0.1304 0.5671 0.176 0.226 Uiso 1 1 calc R A 1
H83B H -0.0822 0.5361 0.1432 0.226 Uiso 1 1 calc R A 1
H83C H -0.1621 0.5604 0.1218 0.226 Uiso 1 1 calc R A 1
C84 C -0.0431(6) 0.5942(4) 0.0799(3) 0.154(5) Uani 1 1 d DU A 1
H84A H -0.0938 0.5923 0.0595 0.231 Uiso 1 1 calc R A 1
H84B H -0.0115 0.568 0.0768 0.231 Uiso 1 1 calc R A 1
H84C H -0.0114 0.6187 0.0703 0.231 Uiso 1 1 calc R A 1
C85 C -0.1087(6) 0.6398(3) 0.1384(4) 0.156(5) Uani 1 1 d DU A 1
H85A H -0.125 0.6401 0.1708 0.233 Uiso 1 1 calc R A 1
H85B H -0.1573 0.6409 0.1161 0.233 Uiso 1 1 calc R A 1
H85C H -0.0742 0.6645 0.1334 0.233 Uiso 1 1 calc R A 1
C86 C 0.1528(6) 0.5778(3) 0.1842(4) 0.131(4) Uani 1 1 d DU . .
H86A H 0.1568 0.6012 0.2077 0.158 Uiso 1 1 calc R B 1
H86B H 0.2021 0.5788 0.1666 0.158 Uiso 1 1 calc R B 1
C87 C 0.1501(8) 0.5377(4) 0.2085(5) 0.221(7) Uani 1 1 d DU . .
H87A H 0.1192 0.5436 0.2362 0.265 Uiso 1 1 calc R . .
H87B H 0.1145 0.5194 0.1873 0.265 Uiso 1 1 calc R . .
C88 C 0.2074(7) 0.5139(3) 0.2238(5) 0.166(5) Uani 1 1 d DU . .
H88A H 0.241 0.5321 0.2462 0.199 Uiso 1 1 calc R A .
H88B H 0.2399 0.5098 0.1964 0.199 Uiso 1 1 calc R . .
C89 C 0.2082(6) 0.4729(3) 0.2462(4) 0.130(4) Uani 1 1 d DU . .
H89A H 0.2262 0.4776 0.28 0.156 Uiso 1 1 calc R . .
H89B H 0.151 0.4632 0.2452 0.156 Uiso 1 1 calc R . .
C90 C 0.2531(6) 0.4388(2) 0.2311(3) 0.108(3) Uani 1 1 d DU . .
H90A H 0.3094 0.4494 0.2304 0.129 Uiso 1 1 calc R A .
H90B H 0.2328 0.4336 0.1978 0.129 Uiso 1 1 calc R . .
C91 C 0.2591(4) 0.3982(2) 0.2531(2) 0.057(2) Uani 1 1 d DU . .
H91A H 0.204 0.3856 0.2508 0.069 Uiso 1 1 calc R . .
H91B H 0.2748 0.403 0.2871 0.069 Uiso 1 1 calc R . .
C92 C 0.3237(4) 0.3246(2) 0.2556(2) 0.059(2) Uani 1 1 d DU . .
H92A H 0.2693 0.3112 0.2535 0.071 Uiso 1 1 calc R . .
H92B H 0.3408 0.3277 0.2897 0.071 Uiso 1 1 calc R . .
C93 C 0.3788(6) 0.2943(2) 0.2365(4) 0.111(3) Uani 1 1 d DU . .
H93A H 0.3666 0.2935 0.2018 0.133 Uiso 1 1 calc R . .
H93B H 0.4347 0.3055 0.2426 0.133 Uiso 1 1 calc R . .
C94 C 0.3784(5) 0.2514(3) 0.2534(3) 0.095(3) Uani 1 1 d DU . .
H94A H 0.3223 0.2408 0.2466 0.113 Uiso 1 1 calc R . .
H94B H 0.3877 0.2531 0.2883 0.113 Uiso 1 1 calc R . .
C95 C 0.4319(5) 0.2181(3) 0.2385(5) 0.152(5) Uani 1 1 d DU . .
H95A H 0.4235 0.1935 0.2594 0.182 Uiso 1 1 calc R C 1
H95B H 0.4091 0.2096 0.2065 0.182 Uiso 1 1 calc R C 1
N3 N 0.5475(5) 0.1480(2) 0.2097(3) 0.124(3) Uani 1 1 d DU D 1
H3 H 0.5362 0.1342 0.2353 0.149 Uiso 1 1 calc R D 1
O34 O 0.5616(6) 0.1460(3) 0.1307(3) 0.189(4) Uani 1 1 d U D 1
C96 C 0.5102(7) 0.2204(4) 0.2358(5) 0.177(5) Uiso 1 1 d D D 1
H96A H 0.5325 0.2222 0.2692 0.212 Uiso 1 1 calc R D 1
H96B H 0.5184 0.2491 0.2224 0.212 Uiso 1 1 calc R D 1
C97 C 0.5711(9) 0.1925(4) 0.2125(5) 0.181(6) Uiso 1 1 d D D 1
H97A H 0.5771 0.2033 0.1802 0.217 Uiso 1 1 calc R D 1
H97B H 0.6247 0.1949 0.2307 0.217 Uiso 1 1 calc R D 1
C98 C 0.5429(6) 0.1271(2) 0.1652(4) 0.133(4) Uani 1 1 d DU D 1
C99 C 0.5110(4) 0.0815(3) 0.1667(3) 0.112(3) Uani 1 1 d DU D 1
C100 C 0.4224(4) 0.0851(4) 0.1745(4) 0.163(5) Uani 1 1 d DU D 1
H10D H 0.3932 0.0982 0.1467 0.245 Uiso 1 1 calc R D 1
H10E H 0.416 0.1029 0.2024 0.245 Uiso 1 1 calc R D 1
H10F H 0.4001 0.0567 0.1796 0.245 Uiso 1 1 calc R D 1
C101 C 0.5557(7) 0.0563(3) 0.2056(3) 0.150(5) Uani 1 1 d DU D 1
H10G H 0.535 0.027 0.2052 0.225 Uiso 1 1 calc R D 1
H10H H 0.5476 0.0695 0.2362 0.225 Uiso 1 1 calc R D 1
H10I H 0.6139 0.0559 0.2009 0.225 Uiso 1 1 calc R D 1
C102 C 0.5270(7) 0.0611(4) 0.1205(3) 0.161(5) Uani 1 1 d DU D 1
H10J H 0.4932 0.0747 0.0948 0.241 Uiso 1 1 calc R D 1
H10K H 0.514 0.0307 0.1215 0.241 Uiso 1 1 calc R D 1
H10L H 0.5845 0.0646 0.115 0.241 Uiso 1 1 calc R D 1
Cr1 Cr 0.44708(5) 0.41598(3) 0.13751(3) 0.0422(2) Uani 0.88 1 d PU . .
Cr2 Cr 0.53594(6) 0.42424(3) 0.25095(3) 0.0505(3) Uani 0.88 1 d PU . .
Cr3 Cr 0.46726(5) 0.41954(3) 0.35990(3) 0.0485(3) Uani 0.88 1 d PU . .
Cr4 Cr 0.32369(5) 0.35851(3) 0.40542(3) 0.0485(3) Uani 0.88 1 d PU . .
Cr5 Cr 0.14091(5) 0.32019(3) 0.36293(3) 0.0486(3) Uani 0.88 1 d PU . .
Cr6 Cr 0.06477(6) 0.29002(3) 0.25285(3) 0.0496(3) Uani 0.88 1 d PU . .
Cr7 Cr 0.12790(6) 0.30461(3) 0.14295(3) 0.0535(3) Uani 0.88 1 d PU . .
Cr8 Cr 0.27536(6) 0.36178(4) 0.09433(3) 0.0633(3) Uani 0.88 1 d PU . .
Zn1 Zn 0.44708(5) 0.41598(3) 0.13751(3) 0.0422(2) Uani 0.13 1 d PU . .
Zn2 Zn 0.53594(6) 0.42424(3) 0.25095(3) 0.0505(3) Uani 0.13 1 d PU . .
Zn3 Zn 0.46726(5) 0.41954(3) 0.35990(3) 0.0485(3) Uani 0.13 1 d PU . .
Zn4 Zn 0.32369(5) 0.35851(3) 0.40542(3) 0.0485(3) Uani 0.13 1 d PU . .
Zn5 Zn 0.14091(5) 0.32019(3) 0.36293(3) 0.0486(3) Uani 0.13 1 d PU . .
Zn6 Zn 0.06477(6) 0.29002(3) 0.25285(3) 0.0496(3) Uani 0.13 1 d PU . .
Zn7 Zn 0.12790(6) 0.30461(3) 0.14295(3) 0.0535(3) Uani 0.13 1 d PU . .
Zn8 Zn 0.27536(6) 0.36178(4) 0.09433(3) 0.0633(3) Uani 0.13 1 d PU . .
F1 F 0.46239(19) 0.39577(10) 0.20527(10) 0.0488(9) Uani 1 1 d U . .
F2 F 0.44720(18) 0.42493(10) 0.29244(10) 0.0456(9) Uani 1 1 d U . .
F3 F 0.39285(18) 0.37132(10) 0.35600(10) 0.0442(9) Uani 1 1 d U . .
F4 F 0.23308(18) 0.35751(10) 0.35849(10) 0.0444(9) Uani 1 1 d U . .
F5 F 0.15339(18) 0.30090(10) 0.29950(10) 0.0434(9) Uani 1 1 d U . .
F6 F 0.11921(18) 0.32326(10) 0.20740(10) 0.0427(9) Uani 1 1 d U . .
F7 F 0.23618(18) 0.32784(10) 0.14629(10) 0.0472(9) Uani 1 1 d U . .
F8 F 0.33132(19) 0.39737(11) 0.14137(11) 0.0537(10) Uani 1 1 d U . .
N1 N 0.0831(4) 0.5847(2) 0.1520(3) 0.111(3) Uani 1 1 d DU A 1
H1 H 0.0862 0.5782 0.1221 0.134 Uiso 1 1 calc R A 1
N2 N 0.3137(4) 0.3665(2) 0.2366(3) 0.108(3) Uani 1 1 d DU . .
H2A H 0.2994 0.3631 0.2048 0.13 Uiso 1 1 calc R A .
H2B H 0.3645 0.3787 0.2391 0.13 Uiso 1 1 calc R . .
O1 O 0.3676(3) 0.32165(16) 0.09456(17) 0.0840(16) Uani 1 1 d U . .
O2 O 0.4800(3) 0.35715(14) 0.11912(16) 0.0668(14) Uani 1 1 d U . .
O3 O 0.1742(3) 0.39916(14) 0.09365(16) 0.0700(15) Uani 1 1 d U . .
O4 O 0.0824(3) 0.35601(17) 0.11830(17) 0.0807(16) Uani 1 1 d U . .
O5 O 0.3146(3) 0.39502(18) 0.04244(15) 0.0913(18) Uani 1 1 d U . .
O6 O 0.4252(3) 0.43107(15) 0.07022(15) 0.0650(13) Uani 1 1 d U . .
O7 O 0.2195(3) 0.32548(18) 0.04590(15) 0.0888(17) Uani 1 1 d U . .
O8 O 0.1384(3) 0.28264(18) 0.07985(16) 0.0924(17) Uani 1 1 d U . .
O9 O 0.1700(3) 0.24911(14) 0.16606(17) 0.0751(15) Uani 1 1 d U . .
O10 O 0.1174(3) 0.23738(13) 0.23399(15) 0.0605(13) Uani 1 1 d U . .
O11 O 0.0179(3) 0.2805(2) 0.13767(15) 0.0937(18) Uani 1 1 d U . .
O12 O -0.0281(3) 0.27944(16) 0.20775(15) 0.0662(14) Uani 1 1 d U . .
O13 O 0.0095(3) 0.25577(15) 0.29841(15) 0.0708(14) Uani 1 1 d U . .
O14 O 0.0493(2) 0.28212(14) 0.36924(13) 0.0542(12) Uani 1 1 d U . .
O15 O 0.0085(2) 0.34217(15) 0.27106(14) 0.0583(13) Uani 1 1 d U . .
O16 O 0.0675(2) 0.36626(13) 0.33922(14) 0.0511(12) Uani 1 1 d U . .
O17 O 0.1276(2) 0.33942(15) 0.42715(13) 0.0569(13) Uani 1 1 d U . .
O18 O 0.2562(2) 0.34729(13) 0.45706(13) 0.0500(12) Uani 1 1 d U . .
O19 O 0.2114(2) 0.27366(13) 0.38696(14) 0.0532(12) Uani 1 1 d U . .
O20 O 0.3402(2) 0.29723(13) 0.39726(13) 0.0485(11) Uani 1 1 d U . .
O21 O 0.3029(2) 0.41963(13) 0.41494(13) 0.0472(11) Uani 1 1 d U . .
O22 O 0.3769(2) 0.45885(13) 0.36832(13) 0.0475(11) Uani 1 1 d U . .
O23 O 0.4156(2) 0.36040(13) 0.45302(13) 0.0507(12) Uani 1 1 d U . .
O24 O 0.4884(2) 0.41522(14) 0.42866(13) 0.0498(12) Uani 1 1 d U . .
O25 O 0.5434(2) 0.46738(14) 0.36178(14) 0.0561(12) Uani 1 1 d U . .
O26 O 0.6108(2) 0.45380(14) 0.29760(14) 0.0559(12) Uani 1 1 d U . .
O27 O 0.5554(2) 0.37870(13) 0.35481(13) 0.0496(12) Uani 1 1 d U . .
O28 O 0.5711(2) 0.36863(13) 0.27746(14) 0.0529(12) Uani 1 1 d U . .
O29 O 0.5034(2) 0.48020(13) 0.22617(14) 0.0527(12) Uani 1 1 d U . .
O30 O 0.4231(2) 0.47471(14) 0.15901(14) 0.0542(12) Uani 1 1 d U . .
O31 O 0.6241(2) 0.42123(14) 0.20997(14) 0.0565(13) Uani 1 1 d U . .
O32 O 0.5647(2) 0.43179(14) 0.13712(14) 0.0545(12) Uani 1 1 d U . .
O33 O 0.0071(4) 0.6145(3) 0.2062(2) 0.138(3) Uani 1 1 d U A 1
O35 O 0.8819(6) 0.1412(5) 0.2261(5) 0.151(5) Uiso 0.565(8) 1 d PD E 1
C103 C 0.8000(6) 0.1358(5) 0.2224(3) 0.095(5) Uiso 0.565(8) 1 d PD E 1
C104 C 0.7577(8) 0.1362(5) 0.1751(4) 0.086(4) Uiso 0.565(8) 1 d PD E 1
H10M H 0.7428 0.107 0.1657 0.128 Uiso 0.565(8) 1 calc PR E 1
H10N H 0.7935 0.1482 0.1526 0.128 Uiso 0.565(8) 1 calc PR E 1
H10O H 0.7085 0.1536 0.1754 0.128 Uiso 0.565(8) 1 calc PR E 1
C105 C 0.7669(9) 0.1272(6) 0.2623(4) 0.120(6) Uiso 0.565(8) 1 d PD E 1
H10P H 0.8098 0.1233 0.2879 0.179 Uiso 0.565(8) 1 calc PR E 1
H10Q H 0.7347 0.1009 0.2584 0.179 Uiso 0.565(8) 1 calc PR E 1
H10R H 0.7315 0.1508 0.2702 0.179 Uiso 0.565(8) 1 calc PR E 1
O36 O 0.8631(9) 0.4223(3) 0.5290(5) 0.201(6) Uiso 0.673(9) 1 d PD F 1
C106 C 0.8455(9) 0.3817(3) 0.5132(3) 0.108(5) Uiso 0.673(9) 1 d PD F 1
C107 C 0.8462(11) 0.3511(4) 0.5515(4) 0.146(7) Uiso 0.673(9) 1 d PD F 1
H10S H 0.8968 0.3541 0.5718 0.219 Uiso 0.673(9) 1 calc PR F 1
H10T H 0.8425 0.3222 0.5385 0.219 Uiso 0.673(9) 1 calc PR F 1
H10U H 0.7998 0.3565 0.5701 0.219 Uiso 0.673(9) 1 calc PR F 1
C108 C 0.8387(9) 0.3761(4) 0.4668(4) 0.113(5) Uiso 0.673(9) 1 d PD F 1
H10V H 0.7811 0.3761 0.4553 0.17 Uiso 0.673(9) 1 calc PR F 1
H10W H 0.863 0.3487 0.4591 0.17 Uiso 0.673(9) 1 calc PR F 1
H10$ H 0.8668 0.3992 0.4516 0.17 Uiso 0.673(9) 1 calc PR F 1
O37 O 0.1649(6) 0.5699(4) 0.0688(4) 0.186(5) Uiso 0.774(7) 1 d PD G 3
C109 C 0.2323(8) 0.5515(4) 0.0538(5) 0.160(6) Uiso 0.774(7) 1 d PD G 3
C110 C 0.2578(9) 0.5085(4) 0.0709(5) 0.148(6) Uiso 0.774(7) 1 d PD G 3
H11A H 0.2228 0.4992 0.0952 0.222 Uiso 0.774(7) 1 calc PR G 3
H11B H 0.3143 0.5096 0.0844 0.222 Uiso 0.774(7) 1 calc PR G 3
H11C H 0.2532 0.4884 0.0444 0.222 Uiso 0.774(7) 1 calc PR G 3
C111 C 0.2761(7) 0.5808(4) 0.0330(4) 0.113(4) Uiso 0.774(7) 1 d PD G 3
H11D H 0.2399 0.5989 0.0125 0.17 Uiso 0.774(7) 1 calc PR G 3
H11E H 0.3151 0.5666 0.0139 0.17 Uiso 0.774(7) 1 calc PR G 3
H11F H 0.3056 0.5985 0.0571 0.17 Uiso 0.774(7) 1 calc PR G 3
O38 O 0.2667(12) 0.4838(6) 0.1071(7) 0.062(6) Uiso 0.226(7) 1 d P G 2
O39 O 0.9539(14) 0.4942(8) 0.4762(8) 0.229(10) Uiso 0.5 1 d P H 2

loop_
_atom_site_aniso_label
_atom_site_aniso_U_11
_atom_site_aniso_U_22
_atom_site_aniso_U_33
_atom_site_aniso_U_23
_atom_site_aniso_U_13
_atom_site_aniso_U_12
C1 0.085(5) 0.057(4) 0.041(4) -0.011(3) 0.007(3) -0.006(4)
C2 0.101(6) 0.077(5) 0.086(5) -0.021(4) -0.001(5) 0.018(5)
C3 0.107(7) 0.073(6) 0.208(12) 0.006(7) -0.014(8) 0.012(6)
C4 0.293(12) 0.154(9) 0.124(8) -0.014(7) 0.099(8) 0.119(9)
C5 0.175(10) 0.065(6) 0.230(12) -0.049(7) -0.060(9) 0.010(7)
C6 0.071(4) 0.064(4) 0.056(4) -0.017(3) 0.005(4) -0.010(4)
C7 0.079(5) 0.085(5) 0.095(6) 0.018(5) -0.004(5) -0.001(5)
C8 0.096(7) 0.171(9) 0.265(13) 0.129(9) -0.043(8) -0.032(7)
C9 0.149(9) 0.157(10) 0.191(11) 0.020(9) -0.097(8) -0.024(8)
C10 0.162(10) 0.197(12) 0.203(13) -0.016(10) 0.035(10) 0.096(9)
C11 0.071(4) 0.069(4) 0.046(4) -0.003(3) 0.018(3) -0.012(4)
C12 0.086(5) 0.090(5) 0.052(4) 0.020(4) 0.015(4) -0.017(4)
C13 0.347(18) 0.133(9) 0.127(9) 0.067(7) 0.065(11) 0.042(11)
C14 0.153(8) 0.199(11) 0.080(6) 0.046(6) 0.063(6) 0.056(8)
C15 0.252(12) 0.388(18) 0.038(5) 0.024(8) -0.001(7) -0.173(13)
C16 0.060(4) 0.059(4) 0.041(4) -0.011(3) -0.007(3) -0.009(3)
C17 0.080(5) 0.093(5) 0.046(4) -0.024(4) 0.004(4) -0.016(4)
C18 0.184(9) 0.155(8) 0.062(5) -0.027(5) 0.038(6) -0.083(7)
C19 0.293(15) 0.090(7) 0.100(7) -0.051(6) 0.030(9) -0.007(9)
C20 0.125(9) 0.55(2) 0.132(8) -0.206(10) -0.028(7) 0.017(13)
C21 0.034(3) 0.054(4) 0.070(4) -0.005(3) 0.001(3) -0.007(3)
C22 0.058(4) 0.052(4) 0.091(5) 0.002(4) 0.011(4) -0.004(4)
C23 0.083(5) 0.052(4) 0.075(5) -0.013(4) -0.010(4) -0.014(4)
C24 0.092(6) 0.051(5) 0.166(9) 0.009(5) -0.049(6) -0.011(4)
C25 0.097(6) 0.068(5) 0.203(10) -0.021(6) 0.064(6) 0.014(5)
C26 0.041(3) 0.062(4) 0.049(4) -0.006(3) -0.010(3) -0.015(3)
C27 0.055(4) 0.081(5) 0.063(4) 0.007(4) -0.010(4) -0.013(4)
C28 0.043(4) 0.166(9) 0.097(6) 0.000(6) -0.005(4) -0.004(5)
C29 0.066(5) 0.128(7) 0.241(11) -0.110(7) -0.035(6) -0.009(5)
C30 0.069(5) 0.167(9) 0.083(6) 0.009(6) -0.027(5) -0.023(6)
C31 0.048(3) 0.057(4) 0.053(4) 0.005(3) 0.015(3) -0.017(3)
C32 0.055(4) 0.065(4) 0.056(4) -0.002(3) 0.010(3) -0.017(3)
C33 0.238(9) 0.209(10) 0.122(8) -0.019(7) 0.089(7) -0.156(8)
C34 0.070(6) 0.264(12) 0.193(10) 0.118(9) -0.011(6) -0.070(7)
C35 0.236(10) 0.067(6) 0.314(13) 0.044(7) 0.185(10) 0.002(7)
C36 0.034(3) 0.062(4) 0.032(3) 0.002(3) 0.002(3) -0.016(3)
C37 0.045(4) 0.064(4) 0.059(4) -0.004(3) -0.005(3) -0.004(3)
C38 0.084(6) 0.087(6) 0.109(7) 0.021(5) -0.016(5) -0.007(5)
C39 0.052(4) 0.074(5) 0.103(6) -0.019(4) 0.000(4) -0.003(4)
C40 0.062(5) 0.089(5) 0.106(6) -0.032(5) -0.004(4) 0.015(4)
C41 0.066(4) 0.072(4) 0.021(3) 0.002(3) 0.008(3) -0.016(4)
C42 0.054(4) 0.110(6) 0.041(4) 0.000(4) 0.004(3) -0.034(4)
C43 0.129(6) 0.195(9) 0.074(5) -0.053(6) 0.054(5) -0.095(6)
C44 0.064(5) 0.246(12) 0.064(5) -0.032(7) 0.015(4) -0.015(7)
C45 0.192(10) 0.171(10) 0.063(5) 0.034(6) 0.040(6) -0.030(9)
C46 0.056(4) 0.061(4) 0.035(3) 0.014(3) -0.001(3) -0.010(3)
C47 0.055(4) 0.066(4) 0.065(4) 0.020(3) -0.019(3) -0.020(3)
C48 0.090(6) 0.108(7) 0.256(12) 0.095(7) 0.042(7) 0.039(6)
C49 0.126(7) 0.065(5) 0.154(9) -0.025(5) -0.041(7) 0.025(5)
C50 0.323(16) 0.094(7) 0.065(6) 0.029(5) -0.029(8) 0.034(9)
C51 0.045(3) 0.059(4) 0.036(3) -0.006(3) -0.016(3) -0.019(3)
C52 0.055(4) 0.061(4) 0.060(4) 0.000(3) 0.001(3) -0.012(3)
C53 0.074(5) 0.073(5) 0.063(4) -0.014(4) 0.014(4) -0.001(4)
C54 0.065(4) 0.065(5) 0.083(5) -0.011(4) -0.004(4) -0.003(4)
C55 0.041(4) 0.078(5) 0.116(6) -0.006(5) -0.004(4) -0.007(4)
C56 0.031(3) 0.062(4) 0.041(3) -0.001(3) -0.004(3) 0.004(3)
C57 0.040(3) 0.061(4) 0.039(3) -0.004(3) 0.001(3) -0.002(3)
C58 0.053(4) 0.067(4) 0.062(4) -0.016(4) -0.019(3) 0.009(4)
C59 0.065(4) 0.102(5) 0.046(4) -0.021(4) -0.010(3) 0.034(4)
C60 0.087(5) 0.134(7) 0.047(4) 0.032(4) -0.025(4) -0.026(5)
C61 0.055(4) 0.062(4) 0.049(4) 0.006(3) -0.002(3) -0.022(3)
C62 0.065(4) 0.102(6) 0.084(5) -0.016(4) 0.010(4) -0.044(4)
C63 0.123(7) 0.109(7) 0.201(10) -0.074(7) 0.060(7) -0.069(6)
C64 0.066(5) 0.117(6) 0.148(7) -0.062(6) 0.033(5) -0.057(5)
C65 0.197(9) 0.304(14) 0.143(9) 0.064(9) -0.101(8) -0.171(9)
C66 0.039(3) 0.057(4) 0.051(4) 0.007(3) -0.005(3) -0.024(3)
C67 0.063(4) 0.068(4) 0.045(4) 0.006(3) -0.003(3) -0.012(4)
C68 0.055(4) 0.099(6) 0.060(4) 0.001(4) -0.006(4) 0.006(4)
C69 0.079(5) 0.083(5) 0.078(5) -0.002(4) -0.005(4) 0.014(4)
C70 0.104(6) 0.071(5) 0.090(6) 0.018(4) -0.004(5) -0.015(5)
C71 0.040(3) 0.049(4) 0.046(3) -0.007(3) 0.021(3) -0.008(3)
C72 0.052(4) 0.062(4) 0.065(4) -0.007(3) 0.005(3) 0.007(3)
C73 0.075(5) 0.082(5) 0.109(6) 0.015(5) -0.004(5) 0.006(5)
C74 0.083(5) 0.052(4) 0.112(6) 0.023(4) 0.010(5) -0.009(4)
C75 0.137(7) 0.075(5) 0.093(6) -0.022(5) 0.011(6) 0.031(5)
C76 0.039(3) 0.056(4) 0.056(4) 0.010(3) 0.007(3) -0.007(3)
C77 0.049(4) 0.089(5) 0.060(4) 0.023(4) 0.016(3) 0.007(4)
C78 0.057(5) 0.54(3) 0.081(7) 0.049(11) 0.027(5) 0.044(10)
C79 0.073(6) 0.182(10) 0.142(9) 0.029(8) 0.017(6) 0.046(7)
C80 0.134(7) 0.101(8) 0.479(19) -0.040(10) 0.182(9) -0.049(7)
C81 0.083(6) 0.166(9) 0.079(6) -0.022(6) 0.006(5) -0.019(6)
C82 0.086(6) 0.149(8) 0.093(6) -0.002(6) 0.008(5) -0.013(6)
C83 0.118(8) 0.156(9) 0.176(11) 0.024(8) -0.002(8) -0.068(7)
C84 0.120(8) 0.214(12) 0.126(9) -0.043(9) 0.000(7) -0.040(9)
C85 0.096(7) 0.186(12) 0.183(12) -0.004(10) 0.001(8) 0.007(8)
C86 0.098(7) 0.153(9) 0.139(8) 0.057(7) -0.010(6) -0.008(7)
C87 0.175(11) 0.277(14) 0.220(12) 0.127(11) 0.071(10) 0.043(11)
C88 0.163(9) 0.111(8) 0.234(12) 0.025(8) 0.076(9) 0.048(7)
C89 0.125(7) 0.093(7) 0.179(9) 0.034(6) 0.064(7) 0.021(6)
C90 0.135(7) 0.069(5) 0.127(7) 0.024(5) 0.060(6) 0.029(5)
C91 0.051(4) 0.078(5) 0.042(4) 0.002(3) -0.002(3) 0.003(4)
C92 0.056(4) 0.077(5) 0.045(4) 0.010(3) 0.004(3) 0.000(4)
C93 0.108(6) 0.071(5) 0.158(8) 0.013(6) 0.042(6) 0.008(5)
C94 0.066(5) 0.102(6) 0.118(7) 0.021(5) 0.023(5) 0.020(5)
C95 0.074(6) 0.115(8) 0.273(13) 0.030(8) 0.056(7) -0.001(6)
N3 0.152(7) 0.081(5) 0.145(7) 0.004(5) 0.042(6) -0.012(5)
O34 0.217(8) 0.248(9) 0.109(5) 0.081(6) 0.058(5) 0.058(7)
C98 0.168(9) 0.134(8) 0.103(7) 0.005(7) 0.050(7) 0.021(7)
C99 0.107(7) 0.132(8) 0.095(6) -0.022(6) 0.003(5) -0.009(6)
C100 0.093(7) 0.200(11) 0.193(11) -0.093(9) -0.005(7) -0.002(8)
C101 0.175(11) 0.130(9) 0.148(10) 0.017(8) 0.037(9) 0.011(9)
C102 0.170(11) 0.204(12) 0.107(8) -0.035(8) 0.009(8) 0.025(10)
Cr1 0.0384(5) 0.0580(6) 0.0316(5) -0.0158(4) 0.0121(4) -0.0193(4)
Cr2 0.0539(6) 0.0606(6) 0.0373(5) 0.0011(4) 0.0058(4) -0.0228(5)
Cr3 0.0439(5) 0.0655(6) 0.0356(5) 0.0008(5) 0.0003(4) -0.0184(5)
Cr4 0.0440(5) 0.0673(6) 0.0335(5) 0.0018(5) -0.0008(4) -0.0180(5)
Cr5 0.0422(5) 0.0679(6) 0.0349(5) 0.0037(5) -0.0012(4) -0.0160(5)
Cr6 0.0446(5) 0.0650(6) 0.0391(5) -0.0070(5) 0.0019(4) -0.0206(5)
Cr7 0.0512(6) 0.0718(6) 0.0367(5) -0.0059(5) -0.0009(4) -0.0244(5)
Cr8 0.0719(6) 0.0814(7) 0.0378(5) -0.0159(5) 0.0129(5) -0.0420(6)
Zn1 0.0384(5) 0.0580(6) 0.0316(5) -0.0158(4) 0.0121(4) -0.0193(4)
Zn2 0.0539(6) 0.0606(6) 0.0373(5) 0.0011(4) 0.0058(4) -0.0228(5)
Zn3 0.0439(5) 0.0655(6) 0.0356(5) 0.0008(5) 0.0003(4) -0.0184(5)
Zn4 0.0440(5) 0.0673(6) 0.0335(5) 0.0018(5) -0.0008(4) -0.0180(5)
Zn5 0.0422(5) 0.0679(6) 0.0349(5) 0.0037(5) -0.0012(4) -0.0160(5)
Zn6 0.0446(5) 0.0650(6) 0.0391(5) -0.0070(5) 0.0019(4) -0.0206(5)
Zn7 0.0512(6) 0.0718(6) 0.0367(5) -0.0059(5) -0.0009(4) -0.0244(5)
Zn8 0.0719(6) 0.0814(7) 0.0378(5) -0.0159(5) 0.0129(5) -0.0420(6)
F1 0.0568(19) 0.0532(19) 0.0368(17) 0.0005(15) 0.0065(15) -0.0244(17)
F2 0.0429(17) 0.056(2) 0.0374(17) 0.0014(15) 0.0016(14) -0.0177(16)
F3 0.0423(17) 0.0552(19) 0.0352(17) -0.0016(15) 0.0039(14) -0.0156(16)
F4 0.0397(17) 0.061(2) 0.0323(16) 0.0016(15) 0.0015(14) -0.0147(16)
F5 0.0397(17) 0.0540(19) 0.0362(17) 0.0009(15) 0.0012(14) -0.0129(15)
F6 0.0432(17) 0.0485(18) 0.0357(17) -0.0046(14) -0.0018(14) -0.0130(15)
F7 0.0465(18) 0.058(2) 0.0362(17) -0.0035(15) 0.0009(15) -0.0148(16)
F8 0.0554(19) 0.065(2) 0.0418(18) -0.0127(16) 0.0122(16) -0.0244(17)
N1 0.089(5) 0.115(6) 0.133(6) -0.012(5) 0.026(5) 0.001(5)
N2 0.108(5) 0.083(5) 0.139(6) 0.010(4) 0.043(5) 0.013(4)
O1 0.081(3) 0.087(3) 0.089(3) -0.049(3) 0.040(3) -0.044(3)
O2 0.068(3) 0.064(3) 0.068(3) -0.028(2) 0.000(2) 0.001(2)
O3 0.076(3) 0.056(3) 0.075(3) 0.015(2) -0.014(3) -0.028(2)
O4 0.068(3) 0.104(4) 0.073(3) 0.046(3) 0.018(2) 0.013(3)
O5 0.111(4) 0.125(4) 0.038(3) -0.003(3) 0.009(3) -0.065(3)
O6 0.066(3) 0.084(3) 0.049(2) -0.010(2) 0.025(2) -0.033(2)
O7 0.115(4) 0.118(4) 0.036(2) -0.020(2) 0.016(2) -0.074(3)
O8 0.099(3) 0.132(4) 0.047(3) -0.030(3) 0.015(3) -0.067(3)
O9 0.097(3) 0.053(3) 0.082(3) -0.005(2) 0.046(3) -0.014(3)
O10 0.087(3) 0.047(2) 0.047(2) -0.003(2) 0.000(2) -0.012(2)
O11 0.069(3) 0.171(5) 0.040(3) -0.010(3) -0.006(2) -0.067(3)
O12 0.052(2) 0.100(3) 0.046(3) -0.016(2) 0.000(2) -0.030(2)
O13 0.076(3) 0.089(3) 0.049(3) -0.013(2) 0.019(2) -0.051(3)
O14 0.044(2) 0.078(3) 0.039(2) 0.002(2) 0.0005(19) -0.027(2)
O15 0.044(2) 0.085(3) 0.045(2) -0.020(2) -0.004(2) 0.001(2)
O16 0.046(2) 0.061(3) 0.044(2) -0.009(2) -0.007(2) -0.007(2)
O17 0.044(2) 0.097(3) 0.029(2) -0.002(2) 0.0013(19) -0.018(2)
O18 0.040(2) 0.075(3) 0.035(2) 0.008(2) 0.0055(18) -0.018(2)
O19 0.046(2) 0.064(3) 0.047(2) 0.017(2) -0.008(2) -0.014(2)
O20 0.042(2) 0.055(2) 0.046(2) 0.010(2) -0.0040(19) -0.019(2)
O21 0.046(2) 0.060(3) 0.035(2) -0.0061(19) -0.0032(18) -0.014(2)
O22 0.047(2) 0.059(2) 0.038(2) 0.0005(19) 0.0069(19) -0.014(2)
O23 0.045(2) 0.068(3) 0.038(2) 0.004(2) -0.0057(19) -0.020(2)
O24 0.041(2) 0.074(3) 0.033(2) -0.001(2) -0.0030(18) -0.022(2)
O25 0.053(2) 0.068(3) 0.048(2) -0.007(2) 0.006(2) -0.028(2)
O26 0.052(2) 0.075(3) 0.041(2) -0.003(2) 0.004(2) -0.026(2)
O27 0.040(2) 0.070(3) 0.039(2) -0.002(2) 0.0027(18) -0.011(2)
O28 0.055(2) 0.062(3) 0.042(2) 0.008(2) 0.005(2) -0.008(2)
O29 0.063(3) 0.054(2) 0.042(2) 0.003(2) 0.006(2) -0.023(2)
O30 0.045(2) 0.064(3) 0.053(3) -0.008(2) 0.000(2) -0.015(2)
O31 0.051(2) 0.079(3) 0.041(2) 0.009(2) 0.008(2) -0.017(2)
O32 0.044(2) 0.078(3) 0.042(2) 0.002(2) 0.013(2) -0.004(2)
O33 0.128(5) 0.207(8) 0.080(4) -0.015(5) 0.016(4) 0.025(5)

loop_
_atom_type_symbol
_atom_type_description
_atom_type_scat_dispersion_real
_atom_type_scat_dispersion_imag
_atom_type_scat_source
C C 0.0033 0.0016 'International Tables Vol C Tables 4.2.6.8 and 6.1.1.4'
Cr Cr 0.3209 0.6236 'International Tables Vol C Tables 4.2.6.8 and 6.1.1.4'
F F 0.0171 0.0103 'International Tables Vol C Tables 4.2.6.8 and 6.1.1.4'
N N 0.0061 0.0033 'International Tables Vol C Tables 4.2.6.8 and 6.1.1.4'
O O 0.0106 0.006 'International Tables Vol C Tables 4.2.6.8 and 6.1.1.4'
H H 0 0 'International Tables Vol C Tables 4.2.6.8 and 6.1.1.4'
Zn Zn 0.2839 1.4301 'International Tables Vol C Tables 4.2.6.8 and 6.1.1.4'

loop_
_geom_angle_atom_site_label_1
_geom_angle_atom_site_label_2
_geom_angle_atom_site_label_3
_geom_angle
C1 C2 C4 106.4(6)
C1 O1 Cr8 134.6(4)
C1 O2 Cr1 135.4(4)
C2 C3 H3A 109.5
C2 C3 H3B 109.5
C2 C3 H3C 109.5
C2 C4 H4A 109.5
C2 C4 H4B 109.5
C2 C4 H4C 109.5
C2 C5 H5A 109.5
C2 C5 H5B 109.5
C2 C5 H5C 109.5
C3 C2 C1 108.9(6)
C3 C2 C4 108.3(7)
H3A C3 H3B 109.5
H3A C3 H3C 109.5
H3B C3 H3C 109.5
H4A C4 H4B 109.5
H4A C4 H4C 109.5
H4B C4 H4C 109.5
C5 C2 C1 112.3(6)
C5 C2 C3 109.0(7)
C5 C2 C4 111.8(7)
H5A C5 H5B 109.5
H5A C5 H5C 109.5
H5B C5 H5C 109.5
C6 O3 Cr8 129.9(4)
C6 O4 Cr7 139.8(4)
C7 C8 H8A 109.5
C7 C8 H8B 109.5
C7 C8 H8C 109.5
C7 C9 H9A 109.5
C7 C9 H9B 109.5
C7 C9 H9C 109.5
C7 C10 H10A 109.5
C7 C10 H10B 109.5
C7 C10 H10C 109.5
C8 C7 C6 110.3(6)
C8 C7 C9 106.7(7)
H8A C8 H8B 109.5
H8A C8 H8C 109.5
H8B C8 H8C 109.5
C9 C7 C6 108.7(6)
H9A C9 H9B 109.5
H9A C9 H9C 109.5
H9B C9 H9C 109.5
C10 C7 C6 109.9(6)
C10 C7 C8 113.2(8)
C10 C7 C9 107.8(7)
H10A C10 H10B 109.5
H10A C10 H10C 109.5
H10B C10 H10C 109.5
C11 O5 Cr8 134.5(4)
C11 O6 Cr1 133.9(4)
C12 C13 H13A 109.5
C12 C13 H13B 109.5
C12 C13 H13C 109.5
C12 C14 H14A 109.5
C12 C14 H14B 109.5
C12 C14 H14C 109.5
C12 C15 H15A 109.5
C12 C15 H15B 109.5
C12 C15 H15C 109.5
C13 C12 C11 108.1(6)
C13 C12 C14 106.3(8)
H13A C13 H13B 109.5
H13A C13 H13C 109.5
H13B C13 H13C 109.5
C14 C12 C11 108.5(5)
H14A C14 H14B 109.5
H14A C14 H14C 109.5
H14B C14 H14C 109.5
C15 C12 C11 110.9(6)
C15 C12 C13 112.3(8)
C15 C12 C14 110.5(7)
H15A C15 H15B 109.5
H15A C15 H15C 109.5
H15B C15 H15C 109.5
C16 C17 C19 105.9(5)
C16 O7 Cr8 136.0(4)
C16 O8 Cr7 134.0(4)
C17 C18 H18A 109.5
C17 C18 H18B 109.5
C17 C18 H18C 109.5
C17 C19 H19A 109.5
C17 C19 H19B 109.5
C17 C19 H19C 109.5
C17 C20 H20A 109.5
C17 C20 H20B 109.5
C17 C20 H20C 109.5
C18 C17 C16 112.1(5)
C18 C17 C19 103.7(7)
H18A C18 H18B 109.5
H18A C18 H18C 109.5
H18B C18 H18C 109.5
H19A C19 H19B 109.5
H19A C19 H19C 109.5
H19B C19 H19C 109.5
C20 C17 C16 108.5(6)
C20 C17 C18 116.0(7)
C20 C17 C19 110.2(8)
H20A C20 H20B 109.5
H20A C20 H20C 109.5
H20B C20 H20C 109.5
C21 O9 Cr7 132.6(4)
C21 O10 Cr6 135.2(4)
C22 C23 H23A 109.5
C22 C23 H23B 109.5
C22 C23 H23C 109.5
C22 C24 H24A 109.5
C22 C24 H24B 109.5
C22 C24 H24C 109.5
C22 C25 H25A 109.5
C22 C25 H25B 109.5
C22 C25 H25C 109.5
C23 C22 C21 106.5(5)
C23 C22 C24 107.8(5)
H23A C23 H23B 109.5
H23A C23 H23C 109.5
H23B C23 H23C 109.5
C24 C22 C21 109.5(5)
H24A C24 H24B 109.5
H24A C24 H24C 109.5
H24B C24 H24C 109.5
C25 C22 C21 110.5(5)
C25 C22 C23 111.0(6)
C25 C22 C24 111.5(6)
H25A C25 H25B 109.5
H25A C25 H25C 109.5
H25B C25 H25C 109.5
C26 O11 Cr7 135.6(4)
C26 O12 Cr6 134.5(4)
C27 C28 H28A 109.5
C27 C28 H28B 109.5
C27 C28 H28C 109.5
C27 C29 H29A 109.5
C27 C29 H29B 109.5
C27 C29 H29C 109.5
C27 C30 H30A 109.5
C27 C30 H30B 109.5
C27 C30 H30C 109.5
C28 C27 C26 110.3(5)
C28 C27 C29 108.8(6)
H28A C28 H28B 109.5
H28A C28 H28C 109.5
H28B C28 H28C 109.5
C29 C27 C26 106.7(5)
H29A C29 H29B 109.5
H29A C29 H29C 109.5
H29B C29 H29C 109.5
C30 C27 C26 109.6(5)
C30 C27 C28 108.5(6)
C30 C27 C29 113.0(6)
H30A C30 H30B 109.5
H30A C30 H30C 109.5
H30B C30 H30C 109.5
C31 O13 Cr6 132.5(4)
C31 O14 Cr5 134.9(4)
C32 C33 H33A 109.5
C32 C33 H33B 109.5
C32 C33 H33C 109.5
C32 C34 H34A 109.5
C32 C34 H34B 109.5
C32 C34 H34C 109.5
C32 C35 H35A 109.5
C32 C35 H35B 109.5
C32 C35 H35C 109.5
C33 C32 C31 110.3(5)
C33 C32 C34 106.5(7)
H33A C33 H33B 109.5
H33A C33 H33C 109.5
H33B C33 H33C 109.5
C34 C32 C31 109.5(5)
H34A C34 H34B 109.5
H34A C34 H34C 109.5
H34B C34 H34C 109.5
C35 C32 C31 107.3(6)
C35 C32 C33 112.5(7)
C35 C32 C34 110.7(7)
H35A C35 H35B 109.5
H35A C35 H35C 109.5
H35B C35 H35C 109.5
C36 C37 C39 106.0(5)
C36 O15 Cr6 136.7(4)
C36 O16 Cr5 131.5(4)
C37 C38 H38A 109.5
C37 C38 H38B 109.5
C37 C38 H38C 109.5
C37 C39 H39A 109.5
C37 C39 H39B 109.5
C37 C39 H39C 109.5
C37 C40 H40A 109.5
C37 C40 H40B 109.5
C37 C40 H40C 109.5
C38 C37 C36 108.8(5)
C38 C37 C39 108.8(5)
H38A C38 H38B 109.5
H38A C38 H38C 109.5
H38B C38 H38C 109.5
H39A C39 H39B 109.5
H39A C39 H39C 109.5
H39B C39 H39C 109.5
C40 C37 C36 111.8(5)
C40 C37 C38 110.2(5)
C40 C37 C39 111.1(5)
H40A C40 H40B 109.5
H40A C40 H40C 109.5
H40B C40 H40C 109.5
C41 C42 C45 106.3(5)
C41 O17 Cr5 129.4(4)
C41 O18 Cr4 134.6(3)
C42 C43 H43A 109.5
C42 C43 H43B 109.5
C42 C43 H43C 109.5
C42 C44 H44A 109.5
C42 C44 H44B 109.5
C42 C44 H44C 109.5
C42 C45 H45A 109.5
C42 C45 H45B 109.5
C42 C45 H45C 109.5
C43 C42 C41 109.9(5)
C43 C42 C45 107.2(6)
H43A C43 H43B 109.5
H43A C43 H43C 109.5
H43B C43 H43C 109.5
C44 C42 C41 112.6(5)
C44 C42 C43 113.0(6)
C44 C42 C45 107.5(7)
H44A C44 H44B 109.5
H44A C44 H44C 109.5
H44B C44 H44C 109.5
H45A C45 H45B 109.5
H45A C45 H45C 109.5
H45B C45 H45C 109.5
C46 O19 Cr5 136.1(4)
C46 O20 Cr4 128.1(4)
C47 C48 H48A 109.5
C47 C48 H48B 109.5
C47 C48 H48C 109.5
C47 C49 H49A 109.5
C47 C49 H49B 109.5
C47 C49 H49C 109.5
C47 C50 H50A 109.5
C47 C50 H50B 109.5
C47 C50 H50C 109.5
C48 C47 C46 110.8(5)
H48A C48 H48B 109.5
H48A C48 H48C 109.5
H48B C48 H48C 109.5
C49 C47 C46 110.6(5)
C49 C47 C48 109.2(6)
H49A C49 H49B 109.5
H49A C49 H49C 109.5
H49B C49 H49C 109.5
C50 C47 C46 106.5(5)
C50 C47 C48 107.9(7)
C50 C47 C49 111.8(7)
H50A C50 H50B 109.5
H50A C50 H50C 109.5
H50B C50 H50C 109.5
C51 O21 Cr4 136.1(4)
C51 O22 Cr3 127.6(4)
C52 C53 H53A 109.5
C52 C53 H53B 109.5
C52 C53 H53C 109.5
C52 C54 H54A 109.5
C52 C54 H54B 109.5
C52 C54 H54C 109.5
C52 C55 H55A 109.5
C52 C55 H55B 109.5
C52 C55 H55C 109.5
C53 C52 C51 106.8(5)
H53A C53 H53B 109.5
H53A C53 H53C 109.5
H53B C53 H53C 109.5
C54 C52 C51 109.8(5)
C54 C52 C53 110.4(5)
H54A C54 H54B 109.5
H54A C54 H54C 109.5
H54B C54 H54C 109.5
C55 C52 C51 108.6(5)
C55 C52 C53 110.2(5)
C55 C52 C54 111.0(5)
H55A C55 H55B 109.5
H55A C55 H55C 109.5
H55B C55 H55C 109.5
C56 C57 C59 106.7(4)
C56 O23 Cr4 128.7(4)
C56 O24 Cr3 134.4(4)
C57 C58 H58A 109.5
C57 C58 H58B 109.5
C57 C58 H58C 109.5
C57 C59 H59A 109.5
C57 C59 H59B 109.5
C57 C59 H59C 109.5
C57 C60 H60A 109.5
C57 C60 H60B 109.5
C57 C60 H60C 109.5
C58 C57 C56 108.4(4)
C58 C57 C59 108.1(5)
H58A C58 H58B 109.5
H58A C58 H58C 109.5
H58B C58 H58C 109.5
H59A C59 H59B 109.5
H59A C59 H59C 109.5
H59B C59 H59C 109.5
C60 C57 C56 111.2(5)
C60 C57 C58 111.6(5)
C60 C57 C59 110.6(5)
H60A C60 H60B 109.5
H60A C60 H60C 109.5
H60B C60 H60C 109.5
C61 O25 Cr3 125.8(4)
C61 O26 Cr2 134.2(4)
C62 C63 H63A 109.5
C62 C63 H63B 109.5
C62 C63 H63C 109.5
C62 C64 H64A 109.5
C62 C64 H64B 109.5
C62 C64 H64C 109.5
C62 C65 H65A 109.5
C62 C65 H65B 109.5
C62 C65 H65C 109.5
C63 C62 C61 109.1(5)
H63A C63 H63B 109.5
H63A C63 H63C 109.5
H63B C63 H63C 109.5
C64 C62 C61 110.0(5)
C64 C62 C63 108.6(6)
H64A C64 H64B 109.5
H64A C64 H64C 109.5
H64B C64 H64C 109.5
C65 C62 C61 107.8(6)
C65 C62 C63 107.6(7)
C65 C62 C64 113.7(7)
H65A C65 H65B 109.5
H65A C65 H65C 109.5
H65B C65 H65C 109.5
C66 O27 Cr3 133.9(4)
C66 O28 Cr2 127.5(4)
C67 C68 H68A 109.5
C67 C68 H68B 109.5
C67 C68 H68C 109.5
C67 C69 H69A 109.5
C67 C69 H69B 109.5
C67 C69 H69C 109.5
C67 C70 H70A 109.5
C67 C70 H70B 109.5
C67 C70 H70C 109.5
C68 C67 C66 109.3(5)
C68 C67 C69 110.7(5)
C68 C67 C70 109.2(5)
H68A C68 H68B 109.5
H68A C68 H68C 109.5
H68B C68 H68C 109.5
C69 C67 C66 110.5(5)
C69 C67 C70 110.5(5)
H69A C69 H69B 109.5
H69A C69 H69C 109.5
H69B C69 H69C 109.5
C70 C67 C66 106.6(5)
H70A C70 H70B 109.5
H70A C70 H70C 109.5
H70B C70 H70C 109.5
C71 C72 C73 111.0(5)
C71 C72 C74 106.7(5)
C71 O29 Cr2 138.9(4)
C71 O30 Cr1 128.1(4)
C72 C73 H73A 109.5
C72 C73 H73B 109.5
C72 C73 H73C 109.5
C72 C74 H74A 109.5
C72 C74 H74B 109.5
C72 C74 H74C 109.5
C72 C75 H75A 109.5
C72 C75 H75B 109.5
C72 C75 H75C 109.5
C73 C72 C74 108.0(5)
H73A C73 H73B 109.5
H73A C73 H73C 109.5
H73B C73 H73C 109.5
H74A C74 H74B 109.5
H74A C74 H74C 109.5
H74B C74 H74C 109.5
C75 C72 C71 110.8(5)
C75 C72 C73 110.8(6)
C75 C72 C74 109.4(6)
H75A C75 H75B 109.5
H75A C75 H75C 109.5
H75B C75 H75C 109.5
C76 O31 Cr2 131.4(4)
C76 O32 Cr1 133.8(4)
C77 C78 H78A 109.5
C77 C78 H78B 109.5
C77 C78 H78C 109.5
C77 C79 H79A 109.5
C77 C79 H79B 109.5
C77 C79 H79C 109.5
C77 C80 H80A 109.5
C77 C80 H80B 109.5
C77 C80 H80C 109.5
C78 C77 C76 110.9(5)
C78 C77 C79 109.6(7)
C78 C77 C80 112.5(8)
H78A C78 H78B 109.5
H78A C78 H78C 109.5
H78B C78 H78C 109.5
C79 C77 C76 109.2(5)
H79A C79 H79B 109.5
H79A C79 H79C 109.5
H79B C79 H79C 109.5
C80 C77 C76 106.9(6)
C80 C77 C79 107.6(7)
H80A C80 H80B 109.5
H80A C80 H80C 109.5
H80B C80 H80C 109.5
C81 N1 C86 123.2(8)
C81 N1 H1 118.4
C82 C83 H83A 109.5
C82 C83 H83B 109.5
C82 C83 H83C 109.5
C82 C84 H84A 109.5
C82 C84 H84B 109.5
C82 C84 H84C 109.5
C82 C85 H85A 109.5
C82 C85 H85B 109.5
C82 C85 H85C 109.5
C83 C82 C81 107.2(7)
H83A C83 H83B 109.5
H83A C83 H83C 109.5
H83B C83 H83C 109.5
C84 C82 C81 113.9(6)
C84 C82 C83 109.0(7)
C84 C82 C85 113.0(8)
H84A C84 H84B 109.5
H84A C84 H84C 109.5
H84B C84 H84C 109.5
C85 C82 C81 105.9(7)
C85 C82 C83 107.5(7)
H85A C85 H85B 109.5
H85A C85 H85C 109.5
H85B C85 H85C 109.5
C86 C87 H87A 104.9
C86 C87 H87B 104.9
C86 N1 H1 118.4
H86A C86 H86B 107.8
C87 C86 H86A 109.1
C87 C86 H86B 109.1
C87 C88 H88A 104.3
C87 C88 H88B 104.3
C87 C88 C89 131.9(12)
H87A C87 H87B 105.8
C88 C87 C86 129.5(13)
C88 C87 H87A 104.9
C88 C87 H87B 104.9
C88 C89 H89A 106.7
C88 C89 H89B 106.7
H88A C88 H88B 105.6
C89 C88 H88A 104.3
C89 C88 H88B 104.3
C89 C90 H90A 106
C89 C90 H90B 106
C89 C90 C91 125.1(8)
H89A C89 H89B 106.6
C90 C89 C88 122.6(10)
C90 C89 H89A 106.7
C90 C89 H89B 106.7
C90 C91 H91A 107.3
C90 C91 H91B 107.3
C90 C91 N2 120.0(6)
H90A C90 H90B 106.3
C91 C90 H90A 106
C91 C90 H90B 106
C91 N2 H2A 106.1
C91 N2 H2B 106.1
H91A C91 H91B 106.9
C92 C93 H93A 107.8
C92 C93 H93B 107.8
C92 N2 C91 124.7(7)
C92 N2 H2A 106.1
C92 N2 H2B 106.1
H92A C92 H92B 106.7
C93 C92 H92A 107
C93 C92 H92B 107
C93 C94 H94A 106.3
C93 C94 H94B 106.3
C93 C94 C95 124.1(8)
H93A C93 H93B 107.1
C94 C93 C92 118.2(8)
C94 C93 H93A 107.8
C94 C93 H93B 107.8
C94 C95 H95A 105.5
C94 C95 H95B 105.5
H94A C94 H94B 106.4
C95 C94 H94A 106.3
C95 C94 H94B 106.3
C95 C96 H96A 103.9
C95 C96 H96B 103.9
C95 C96 C97 133.3(13)
H95A C95 H95B 106.1
N3 C97 C96 113.1(11)
N3 C97 H97A 108.9
N3 C97 H97B 108.9
N3 C98 C99 113.8(7)
O34 C98 N3 119.8(8)
O34 C98 C99 126.5(9)
C96 C95 C94 127.3(11)
C96 C95 H95A 105.5
C96 C95 H95B 105.5
C96 C97 H97A 108.9
C96 C97 H97B 108.9
H96A C96 H96B 105.4
C97 N3 H3 120.4
C97 C96 H96A 103.9
C97 C96 H96B 103.9
H97A C97 H97B 107.8
C98 N3 H3 120.4
C98 N3 C97 119.2(9)
C99 C100 H10D 109.5
C99 C100 H10E 109.5
C99 C100 H10F 109.5
C99 C101 H10G 109.5
C99 C101 H10H 109.5
C99 C101 H10I 109.5
C99 C102 H10J 109.5
C99 C102 H10K 109.5
C99 C102 H10L 109.5
C100 C99 C98 105.9(7)
C100 C99 C101 111.0(8)
H10D C100 H10E 109.5
H10D C100 H10F 109.5
H10E C100 H10F 109.5
C101 C99 C98 111.2(7)
H10G C101 H10H 109.5
H10G C101 H10I 109.5
H10H C101 H10I 109.5
C102 C99 C98 106.8(7)
C102 C99 C100 113.9(8)
C102 C99 C101 107.9(7)
H10J C102 H10K 109.5
H10J C102 H10L 109.5
H10K C102 H10L 109.5
Cr2 F1 Cr1 121.27(16)
Cr3 F2 Cr2 121.47(16)
Cr4 F3 Cr3 122.06(16)
Cr4 F4 Cr5 122.54(16)
Cr6 F5 Cr5 124.50(16)
Cr6 F6 Cr7 122.72(16)
Cr7 F7 Cr8 121.85(16)
Cr8 F8 Cr1 122.52(17)
F1 Cr2 F2 87.01(13)
F1 Cr2 O26 179.57(18)
F1 Cr2 O28 89.80(15)
F1 Cr2 O29 91.99(15)
F1 Cr2 O31 92.11(16)
F2 Cr2 O26 92.89(15)
F2 Cr2 O28 89.52(15)
F2 Cr3 F3 87.40(13)
F2 Cr3 O22 89.70(15)
F2 Cr3 O24 178.88(16)
F2 Cr3 O25 91.05(15)
F2 Cr3 O27 93.06(15)
F3 Cr3 O22 90.74(15)
F3 Cr3 O24 93.64(15)
F3 Cr3 O25 178.04(16)
F3 Cr3 O27 87.52(15)
F3 Cr4 O18 177.61(16)
F3 Cr4 O20 91.29(15)
F3 Cr4 O21 90.97(15)
F3 Cr4 O23 91.39(15)
F4 Cr4 F3 88.44(13)
F4 Cr4 O18 93.33(14)
F4 Cr4 O20 90.56(15)
F4 Cr4 O21 88.65(15)
F4 Cr4 O23 179.19(17)
F4 Cr5 O14 178.34(15)
F4 Cr5 O16 89.95(15)
F4 Cr5 O17 91.29(15)
F4 Cr5 O19 91.45(15)
F5 Cr5 F4 89.14(13)
F5 Cr5 O14 92.05(15)
F5 Cr5 O16 91.18(15)
F5 Cr5 O17 179.57(17)
F5 Cr5 O19 89.17(15)
F5 Cr6 F6 89.69(13)
F5 Cr6 O10 90.45(16)
F5 Cr6 O12 177.53(17)
F5 Cr6 O13 90.69(16)
F5 Cr6 O15 91.17(15)
F6 Cr6 O10 91.81(16)
F6 Cr6 O12 92.13(16)
F6 Cr6 O13 179.34(17)
F6 Cr6 O15 88.94(16)
F6 Cr7 O8 176.6(2)
F6 Cr7 O9 90.22(17)
F6 Cr7 O11 92.84(17)
F7 Cr7 F6 88.78(13)
F7 Cr7 O8 91.60(18)
F7 Cr7 O9 90.97(17)
F7 Cr7 O11 178.37(17)
F7 Cr8 O1 87.30(18)
F7 Cr8 O3 89.98(16)
F8 Cr1 F1 84.45(13)
F8 Cr8 F7 87.87(13)
F8 Cr8 O1 92.35(17)
F8 Cr8 O3 91.14(17)
F8 Cr8 O5 92.47(18)
F8 Cr8 O7 179.26(19)
N1 C81 C82 118.6(7)
N1 C86 H86A 109.1
N1 C86 H86B 109.1
N1 C86 C87 112.6(10)
N2 C91 H91A 107.3
N2 C91 H91B 107.3
N2 C92 H92A 107
N2 C92 H92B 107
N2 C92 C93 121.4(6)
H2A N2 H2B 106.3
O1 C1 C2 117.5(5)
O1 Cr8 O3 175.49(19)
O2 C1 C2 117.0(6)
O2 C1 O1 125.3(6)
O2 Cr1 F1 86.74(16)
O2 Cr1 F8 91.48(17)
O3 C6 C7 119.7(6)
O4 C6 C7 114.7(6)
O4 C6 O3 125.3(6)
O4 Cr7 F6 91.95(18)
O4 Cr7 F7 92.01(18)
O4 Cr7 O8 91.4(2)
O4 Cr7 O9 176.3(2)
O4 Cr7 O11 87.8(2)
O5 C11 C12 116.0(5)
O5 Cr8 F7 179.5(2)
O5 Cr8 O1 92.3(2)
O5 Cr8 O3 90.4(2)
O6 C11 C12 118.0(6)
O6 C11 O5 125.9(5)
O6 Cr1 F1 174.58(16)
O6 Cr1 F8 91.25(15)
O6 Cr1 O2 90.07(19)
O6 Cr1 O30 92.82(18)
O6 Cr1 O32 92.12(17)
O7 C16 C17 117.3(5)
O7 C16 O8 124.9(5)
O7 Cr8 F7 92.67(17)
O7 Cr8 O1 87.2(2)
O7 Cr8 O3 89.4(2)
O7 Cr8 O5 87.0(2)
O8 C16 C17 117.8(5)
O8 Cr7 O9 86.4(2)
O8 Cr7 O11 86.8(2)
O9 C21 C22 118.2(6)
O9 C21 O10 125.1(5)
O10 C21 C22 116.6(5)
O10 Cr6 O13 87.6(2)
O10 Cr6 O15 178.21(18)
O11 C26 C27 116.4(5)
O11 Cr7 O9 89.1(2)
O12 C26 C27 118.9(5)
O12 C26 O11 124.4(5)
O12 Cr6 O10 91.15(19)
O12 Cr6 O13 87.50(19)
O12 Cr6 O15 87.20(19)
O13 C31 C32 115.3(5)
O13 Cr6 O15 91.6(2)
O14 C31 C32 118.2(5)
O14 C31 O13 126.5(5)
O14 Cr5 O16 91.19(17)
O14 Cr5 O17 87.52(17)
O14 Cr5 O19 87.41(17)
O15 C36 C37 116.9(5)
O15 C36 O16 125.4(5)
O16 C36 C37 117.7(5)
O17 C41 C42 117.6(5)
O17 Cr5 O16 88.83(18)
O17 Cr5 O19 90.80(18)
O18 C41 C42 117.4(5)
O18 C41 O17 124.9(5)
O18 Cr4 O20 90.28(17)
O18 Cr4 O21 87.48(17)
O18 Cr4 O23 86.81(16)
O19 C46 C47 116.5(5)
O19 Cr5 O16 178.56(18)
O20 C46 C47 118.6(5)
O20 C46 O19 124.9(5)
O20 Cr4 O21 177.58(17)
O21 C51 C52 114.8(5)
O22 C51 C52 119.9(5)
O22 C51 O21 125.3(5)
O23 C56 C57 119.4(5)
O23 C56 O24 124.9(5)
O23 Cr4 O20 90.24(17)
O23 Cr4 O21 90.56(17)
O24 C56 C57 115.6(5)
O24 Cr3 O22 89.89(17)
O25 C61 C62 113.8(5)
O25 Cr3 O22 90.45(17)
O25 Cr3 O24 87.91(17)
O26 C61 C62 119.6(5)
O26 C61 O25 126.6(5)
O27 C66 C67 115.7(5)
O27 Cr3 O22 176.67(17)
O27 Cr3 O24 87.39(17)
O27 Cr3 O25 91.37(18)
O28 C66 C67 118.7(5)
O28 C66 O27 125.6(5)
O28 Cr2 O26 90.61(18)
O29 C71 C72 114.0(5)
O29 Cr2 F2 90.53(16)
O29 Cr2 O26 87.60(17)
O29 Cr2 O28 178.21(18)
O30 C71 C72 121.3(5)
O30 C71 O29 124.5(5)
O30 Cr1 F1 90.66(15)
O30 Cr1 F8 92.21(15)
O30 Cr1 O2 175.26(18)
O30 Cr1 O32 89.39(17)
O31 C76 C77 115.4(5)
O31 Cr2 F2 177.83(17)
O31 Cr2 O26 88.00(17)
O31 Cr2 O28 88.49(18)
O31 Cr2 O29 91.48(18)
O32 C76 C77 118.7(5)
O32 C76 O31 125.9(5)
O32 Cr1 F1 92.08(15)
O32 Cr1 F8 176.19(16)
O32 Cr1 O2 86.74(18)
O33 C81 C82 120.5(7)
O33 C81 N1 120.8(7)
O35 C103 C104 118.0(10)
C105 C103 O35 115.9(11)
C105 C103 C104 125.9(11)
O36 C106 C107 112.3(10)
C108 C106 O36 116.5(11)
C108 C106 C107 130.8(11)
O37 C109 C110 120.3(12)
C111 C109 O37 109.6(10)
C111 C109 C110 128.4(12)

loop_
_geom_bond_atom_site_label_1
_geom_bond_atom_site_label_2
_geom_bond_distance
C1 C2 1.510(8)
C1 O1 1.265(8)
C1 O2 1.243(7)
C2 C3 1.503(9)
C2 C4 1.526(9)
C2 C5 1.503(9)
C3 H3A 0.98
C3 H3B 0.98
C3 H3C 0.98
C4 H4A 0.98
C4 H4B 0.98
C4 H4C 0.98
C5 H5A 0.98
C5 H5B 0.98
C5 H5C 0.98
C6 C7 1.549(8)
C6 O3 1.237(8)
C6 O4 1.227(8)
C7 C8 1.496(9)
C7 C9 1.540(9)
C7 C10 1.477(9)
C8 H8A 0.98
C8 H8B 0.98
C8 H8C 0.98
C9 H9A 0.98
C9 H9B 0.98
C9 H9C 0.98
C10 H10A 0.98
C10 H10B 0.98
C10 H10C 0.98
C11 C12 1.521(7)
C11 O5 1.265(8)
C11 O6 1.245(7)
C12 C13 1.500(8)
C12 C14 1.516(8)
C12 C15 1.485(9)
C13 H13A 0.98
C13 H13B 0.98
C13 H13C 0.98
C14 H14A 0.98
C14 H14B 0.98
C14 H14C 0.98
C15 H15A 0.98
C15 H15B 0.98
C15 H15C 0.98
C16 C17 1.518(7)
C16 O7 1.205(7)
C16 O8 1.250(7)
C17 C18 1.506(8)
C17 C19 1.532(9)
C17 C20 1.473(9)
C18 H18A 0.98
C18 H18B 0.98
C18 H18C 0.98
C19 H19A 0.98
C19 H19B 0.98
C19 H19C 0.98
C20 H20A 0.98
C20 H20B 0.98
C20 H20C 0.98
C21 C22 1.527(7)
C21 O9 1.236(7)
C21 O10 1.253(7)
C22 C23 1.518(7)
C22 C24 1.521(8)
C22 C25 1.507(8)
C23 H23A 0.98
C23 H23B 0.98
C23 H23C 0.98
C24 H24A 0.98
C24 H24B 0.98
C24 H24C 0.98
C25 H25A 0.98
C25 H25B 0.98
C25 H25C 0.98
C26 C27 1.537(7)
C26 O11 1.245(7)
C26 O12 1.225(7)
C27 C28 1.510(8)
C27 C29 1.517(8)
C27 C30 1.500(8)
C28 H28A 0.98
C28 H28B 0.98
C28 H28C 0.98
C29 H29A 0.98
C29 H29B 0.98
C29 H29C 0.98
C30 H30A 0.98
C30 H30B 0.98
C30 H30C 0.98
C31 C32 1.527(7)
C31 O13 1.251(7)
C31 O14 1.239(7)
C32 C33 1.500(8)
C32 C34 1.516(8)
C32 C35 1.478(8)
C33 H33A 0.98
C33 H33B 0.98
C33 H33C 0.98
C34 H34A 0.98
C34 H34B 0.98
C34 H34C 0.98
C35 H35A 0.98
C35 H35B 0.98
C35 H35C 0.98
C36 C37 1.516(7)
C36 O15 1.243(7)
C36 O16 1.263(6)
C37 C38 1.514(8)
C37 C39 1.520(7)
C37 C40 1.506(8)
C38 H38A 0.98
C38 H38B 0.98
C38 H38C 0.98
C39 H39A 0.98
C39 H39B 0.98
C39 H39C 0.98
C40 H40A 0.98
C40 H40B 0.98
C40 H40C 0.98
C41 C42 1.520(7)
C41 O17 1.265(6)
C41 O18 1.257(7)
C42 C43 1.510(8)
C42 C44 1.508(7)
C42 C45 1.523(9)
C43 H43A 0.98
C43 H43B 0.98
C43 H43C 0.98
C44 H44A 0.98
C44 H44B 0.98
C44 H44C 0.98
C45 H45A 0.98
C45 H45B 0.98
C45 H45C 0.98
C46 C47 1.527(7)
C46 O19 1.279(7)
C46 O20 1.256(7)
C47 C48 1.521(8)
C47 C49 1.504(8)
C47 C50 1.499(8)
C48 H48A 0.98
C48 H48B 0.98
C48 H48C 0.98
C49 H49A 0.98
C49 H49B 0.98
C49 H49C 0.98
C50 H50A 0.98
C50 H50B 0.98
C50 H50C 0.98
C51 C52 1.530(7)
C51 O21 1.273(7)
C51 O22 1.250(7)
C52 C53 1.526(7)
C52 C54 1.522(7)
C52 C55 1.516(7)
C53 H53A 0.98
C53 H53B 0.98
C53 H53C 0.98
C54 H54A 0.98
C54 H54B 0.98
C54 H54C 0.98
C55 H55A 0.98
C55 H55B 0.98
C55 H55C 0.98
C56 C57 1.517(6)
C56 O23 1.251(7)
C56 O24 1.275(7)
C57 C58 1.512(7)
C57 C59 1.535(7)
C57 C60 1.498(7)
C58 H58A 0.98
C58 H58B 0.98
C58 H58C 0.98
C59 H59A 0.98
C59 H59B 0.98
C59 H59C 0.98
C60 H60A 0.98
C60 H60B 0.98
C60 H60C 0.98
C61 C62 1.528(7)
C61 O25 1.277(7)
C61 O26 1.242(7)
C62 C63 1.525(8)
C62 C64 1.513(8)
C62 C65 1.496(9)
C63 H63A 0.98
C63 H63B 0.98
C63 H63C 0.98
C64 H64A 0.98
C64 H64B 0.98
C64 H64C 0.98
C65 H65A 0.98
C65 H65B 0.98
C65 H65C 0.98
C66 C67 1.540(7)
C66 O27 1.274(7)
C66 O28 1.260(7)
C67 C68 1.513(7)
C67 C69 1.517(8)
C67 C70 1.525(8)
C68 H68A 0.98
C68 H68B 0.98
C68 H68C 0.98
C69 H69A 0.98
C69 H69B 0.98
C69 H69C 0.98
C70 H70A 0.98
C70 H70B 0.98
C70 H70C 0.98
C71 C72 1.518(7)
C71 O29 1.275(7)
C71 O30 1.255(6)
C72 C73 1.519(8)
C72 C74 1.535(7)
C72 C75 1.505(8)
C73 H73A 0.98
C73 H73B 0.98
C73 H73C 0.98
C74 H74A 0.98
C74 H74B 0.98
C74 H74C 0.98
C75 H75A 0.98
C75 H75B 0.98
C75 H75C 0.98
C76 C77 1.516(7)
C76 O31 1.262(7)
C76 O32 1.254(7)
C77 C78 1.473(8)
C77 C79 1.514(8)
C77 C80 1.504(9)
C78 H78A 0.98
C78 H78B 0.98
C78 H78C 0.98
C79 H79A 0.98
C79 H79B 0.98
C79 H79C 0.98
C80 H80A 0.98
C80 H80B 0.98
C80 H80C 0.98
C81 C82 1.518(8)
C81 N1 1.357(10)
C81 O33 1.247(10)
C82 C83 1.510(8)
C82 C84 1.500(9)
C82 C85 1.504(9)
C83 H83A 0.98
C83 H83B 0.98
C83 H83C 0.98
C84 H84A 0.98
C84 H84B 0.98
C84 H84C 0.98
C85 H85A 0.98
C85 H85B 0.98
C85 H85C 0.98
C86 H86A 0.99
C86 H86B 0.99
C86 C87 1.437(14)
C86 N1 1.427(11)
C87 H87A 0.99
C87 H87B 0.99
C87 C88 1.256(14)
C88 H88A 0.99
C88 H88B 0.99
C88 C89 1.435(13)
C89 H89A 0.99
C89 H89B 0.99
C89 C90 1.388(11)
C90 H90A 0.99
C90 H90B 0.99
C90 C91 1.419(9)
C91 H91A 0.99
C91 H91B 0.99
C91 N2 1.446(9)
C92 H92A 0.99
C92 H92B 0.99
C92 C93 1.450(10)
C92 N2 1.425(9)
C93 H93A 0.99
C93 H93B 0.99
C93 C94 1.429(10)
C94 H94A 0.99
C94 H94B 0.99
C94 C95 1.454(12)
C95 H95A 0.99
C95 H95B 0.99
C95 C96 1.303(13)
N3 H3 0.88
N3 C97 1.450(13)
N3 C98 1.420(11)
O34 C98 1.207(11)
C96 H96A 0.99
C96 H96B 0.99
C96 C97 1.523(15)
C97 H97A 0.99
C97 H97B 0.99
C98 C99 1.529(9)
C99 C100 1.502(9)
C99 C101 1.504(9)
C99 C102 1.501(9)
C100 H10D 0.98
C100 H10E 0.98
C100 H10F 0.98
C101 H10G 0.98
C101 H10H 0.98
C101 H10I 0.98
C102 H10J 0.98
C102 H10K 0.98
C102 H10L 0.98
Cr1 F1 2.021(3)
Cr1 F8 2.010(3)
Cr1 O2 2.005(5)
Cr1 O6 1.972(4)
Cr1 O30 1.991(4)
Cr1 O32 2.005(4)
Cr2 F1 1.923(3)
Cr2 F2 1.953(3)
Cr2 O26 1.969(4)
Cr2 O28 1.969(4)
Cr2 O29 1.950(4)
Cr2 O31 1.938(4)
Cr3 F2 1.924(3)
Cr3 F3 1.946(3)
Cr3 O22 1.965(4)
Cr3 O24 1.959(4)
Cr3 O25 1.956(4)
Cr3 O27 1.954(4)
Cr4 F3 1.922(3)
Cr4 F4 1.921(3)
Cr4 O18 1.943(4)
Cr4 O20 1.958(4)
Cr4 O21 1.971(4)
Cr4 O23 1.949(4)
Cr5 F4 1.932(3)
Cr5 F5 1.926(3)
Cr5 O14 1.947(4)
Cr5 O16 1.969(4)
Cr5 O17 1.949(4)
Cr5 O19 1.955(4)
Cr6 F5 1.923(3)
Cr6 F6 1.936(3)
Cr6 O10 1.961(4)
Cr6 O12 1.945(4)
Cr6 O13 1.962(4)
Cr6 O15 1.971(4)
Cr7 F6 1.937(3)
Cr7 F7 1.926(3)
Cr7 O4 1.890(5)
Cr7 O8 1.940(5)
Cr7 O9 1.967(5)
Cr7 O11 1.962(5)
Cr8 F7 1.970(3)
Cr8 F8 1.919(3)
Cr8 O1 1.976(5)
Cr8 O3 2.040(5)
Cr8 O5 1.957(5)
Cr8 O7 1.957(5)
N1 H1 0.88
N2 H2A 0.92
N2 H2B 0.92
O35 C103 1.359(12)
C103 C104 1.461(12)
C103 C105 1.326(13)
C104 H10M 0.98
C104 H10N 0.98
C104 H10O 0.98
C105 H10P 0.98
C105 H10Q 0.98
C105 H10R 0.98
O36 C106 1.376(11)
C106 C107 1.448(12)
C106 C108 1.323(12)
C107 H10S 0.98
C107 H10T 0.98
C107 H10U 0.98
C108 H10V 0.98
C108 H10W 0.98
C108 H10$ 0.98
O37 C109 1.350(13)
C109 C110 1.483(13)
C109 C111 1.338(13)
C110 H11A 0.98
C110 H11B 0.98
C110 H11C 0.98
C111 H11D 0.98
C111 H11E 0.98
C111 H11F 0.98
